data_4335658
loop_
_publ_author_name
'Ting Hu'
'Thomas C. W. Mak'

_publ_section_title
;
 Silver(I) Multiple Salts Assembled with Phosphonate,
 Perfluorocarboxylate, and the Multinuclear Silver-Ethynediide
 Supramolecular Synthon
;
_journal_name_full 'Inorganic Chemistry'
_journal_page_first 9066
_journal_page_last 9076
_journal_paper_doi 10.1021/ic401259r
_journal_volume 52
_journal_year 2013
_chemical_formula_sum 'C68 H44 Ag28 F20 O34 P8'
_chemical_formula_weight 5053.15
_chemical_name_systematic
; 
 ? 
;
_space_group_IT_number 14
_symmetry_cell_setting triclinic
_symmetry_space_group_name_Hall '-P 2ybc'
_symmetry_space_group_name_H-M 'P 1 21/c 1'
_atom_sites_solution_hydrogens geom
_atom_sites_solution_primary direct
_atom_sites_solution_secondary difmap
_audit_creation_method SHELXL-97
_cell_angle_alpha 90.00
_cell_angle_beta 120.295(4)
_cell_angle_gamma 90.00
_cell_formula_units_Z 4
_cell_length_a 25.5968(18)
_cell_length_b 10.7337(7)
_cell_length_c 42.179(3)
_cell_measurement_reflns_used 95565
_cell_measurement_temperature 293(2)
_cell_measurement_theta_max 27.732
_cell_measurement_theta_min 2.237
_cell_volume 10006.1(13)
_computing_cell_refinement SAINT(Bruker,2001)
_computing_data_collection APEX2(Bruker,2003)
_computing_data_reduction APEX2(Bruker,2003)
_computing_structure_refinement 'SHELXL-97 (Sheldrick, 1997)'
_computing_structure_solution 'SHELXS-97 (Sheldrick, 1990)'
_diffrn_ambient_temperature 293(2)
_diffrn_measured_fraction_theta_full 0.997
_diffrn_measured_fraction_theta_max 0.997
_diffrn_radiation_monochromator graphite
_diffrn_radiation_source 'fine-focus sealed tube'
_diffrn_radiation_type MoK\a
_diffrn_radiation_wavelength 0.71073
_diffrn_reflns_av_R_equivalents 0.1464
_diffrn_reflns_av_sigmaI/netI 0.1598
_diffrn_reflns_limit_h_max 22
_diffrn_reflns_limit_h_min -33
_diffrn_reflns_limit_k_max 11
_diffrn_reflns_limit_k_min -14
_diffrn_reflns_limit_l_max 55
_diffrn_reflns_limit_l_min -54
_diffrn_reflns_number 89720
_diffrn_reflns_theta_full 27.82
_diffrn_reflns_theta_max 27.82
_diffrn_reflns_theta_min 1.03
_exptl_absorpt_coefficient_mu 5.577
_exptl_absorpt_correction_T_max 0.5542
_exptl_absorpt_correction_T_min 0.4017
_exptl_absorpt_correction_type multi-scan
_exptl_absorpt_process_details SADABS
_exptl_crystal_colour colorless
_exptl_crystal_density_diffrn 3.354
_exptl_crystal_description block
_exptl_crystal_F_000 9360
_exptl_crystal_size_max 0.20
_exptl_crystal_size_mid 0.12
_exptl_crystal_size_min 0.12
_refine_diff_density_max 2.843
_refine_diff_density_min -2.284
_refine_diff_density_rms 0.500
_refine_ls_extinction_coef 0.000131(16)
_refine_ls_extinction_expression Fc^*^=kFc[1+0.001xFc^2^\l^3^/sin(2\q)]^-1/4^
_refine_ls_extinction_method SHELXL
_refine_ls_goodness_of_fit_ref 1.098
_refine_ls_hydrogen_treatment mixed
_refine_ls_matrix_type full
_refine_ls_number_parameters 1442
_refine_ls_number_reflns 23637
_refine_ls_number_restraints 24
_refine_ls_restrained_S_all 1.098
_refine_ls_R_factor_all 0.1288
_refine_ls_R_factor_gt 0.0796
_refine_ls_shift/su_max 0.013
_refine_ls_shift/su_mean 0.000
_refine_ls_structure_factor_coef Fsqd
_refine_ls_weighting_details 'calc w=1/[\s^2^(Fo^2^)+(0.0000P)^2^+0.0000P] where P=(Fo^2^+2Fc^2^)/3'
_refine_ls_weighting_scheme calc
_refine_ls_wR_factor_gt 0.1768
_refine_ls_wR_factor_ref 0.2069
_reflns_number_gt 13926
_reflns_number_total 23637
_reflns_threshold_expression >2sigma(I)
_cod_data_source_file ic401259r_si_002_6.cif
_cod_data_source_block 6
_cod_original_cell_volume 10006.1(12)
_cod_database_code 4335658

loop_
_symmetry_equiv_pos_as_xyz
'x, y, z'
'-x, y+1/2, -z+1/2'
'-x, -y, -z'
'x, -y-1/2, z-1/2'

loop_
_atom_site_label
_atom_site_type_symbol
_atom_site_fract_x
_atom_site_fract_y
_atom_site_fract_z
_atom_site_U_iso_or_equiv
_atom_site_adp_type
_atom_site_occupancy
_atom_site_symmetry_multiplicity
_atom_site_calc_flag
_atom_site_refinement_flags
Ag1 Ag 0.42737(4) 0.53118(9) 0.77030(3) 0.0289(2) Uani 1 1 d .
Ag2 Ag 0.49961(14) 0.7585(3) 0.79960(9) 0.0324(7) Uani 0.50 1 d P
Ag3 Ag 0.41766(4) 1.00770(9) 0.75589(3) 0.0286(2) Uani 1 1 d .
Ag4 Ag 0.48176(4) 1.27129(9) 0.76020(3) 0.0382(3) Uani 1 1 d .
Ag5 Ag 0.06802(4) 0.28505(9) 0.72839(3) 0.0307(2) Uani 1 1 d .
Ag6 Ag -0.0040(3) 0.5031(8) 0.69232(16) 0.0533(17) Uani 0.50 1 d P
Ag7 Ag 0.08122(4) 0.75073(9) 0.74312(3) 0.0260(2) Uani 1 1 d .
Ag8 Ag 0.01668(4) 1.01824(9) 0.74198(3) 0.0288(2) Uani 1 1 d .
Ag9 Ag 0.23204(4) 0.43181(8) 0.65202(2) 0.0195(2) Uani 1 1 d .
Ag10 Ag 0.20571(5) 0.65969(9) 0.60327(3) 0.0370(3) Uani 1 1 d .
Ag11 Ag 0.34971(4) 0.74239(8) 0.70118(3) 0.0222(2) Uani 1 1 d .
Ag12 Ag 0.29414(4) 0.52535(8) 0.72283(2) 0.0212(2) Uani 1 1 d .
Ag13 Ag 0.21167(4) 0.77913(9) 0.70004(3) 0.0233(2) Uani 1 1 d .
Ag14 Ag 0.24495(4) 0.93122(8) 0.65307(2) 0.0196(2) Uani 1 1 d .
Ag15 Ag 0.18460(4) 1.16426(8) 0.60294(2) 0.0235(2) Uani 1 1 d .
Ag16 Ag 0.28548(4) 1.03046(8) 0.72222(2) 0.0197(2) Uani 1 1 d .
Ag17 Ag 0.21687(4) 1.27247(8) 0.70712(3) 0.0207(2) Uani 1 1 d .
Ag18 Ag 0.34198(4) 1.25128(8) 0.69248(3) 0.0209(2) Uani 1 1 d .
Ag19 Ag 0.19888(4) 0.25876(8) 0.77785(2) 0.0244(2) Uani 1 1 d .
Ag20 Ag 0.26261(4) 0.17087(8) 0.84974(2) 0.0187(2) Uani 1 1 d .
Ag21 Ag 0.29021(5) 0.40191(8) 0.89630(3) 0.0303(2) Uani 1 1 d .
Ag22 Ag 0.27776(4) 0.51665(8) 0.79237(3) 0.0216(2) Uani 1 1 d .
Ag23 Ag 0.14973(4) 0.49052(8) 0.79878(3) 0.0249(2) Uani 1 1 d .
Ag24 Ag 0.26078(4) 0.66943(8) 0.84479(2) 0.0190(2) Uani 1 1 d .
Ag25 Ag 0.21394(4) 0.77964(8) 0.77584(2) 0.0179(2) Uani 1 1 d .
Ag26 Ag 0.32762(5) 0.89818(9) 0.89581(3) 0.0326(3) Uani 1 1 d .
Ag27 Ag 0.28559(4) 1.03353(9) 0.79708(3) 0.0243(2) Uani 1 1 d .
Ag28 Ag 0.15751(4) 0.98930(8) 0.80643(3) 0.0207(2) Uani 1 1 d .
Ag2' Ag 0.50960(15) 0.7632(3) 0.81771(8) 0.0310(7) Uani 0.50 1 d P
Ag6' Ag -0.0108(3) 0.5080(8) 0.67962(13) 0.0285(9) Uani 0.50 1 d P
C1 C 0.2467(4) 0.7345(10) 0.6618(3) 0.013(2) Uani 1 1 d .
C2 C 0.2507(5) 0.6217(10) 0.6695(3) 0.014(2) Uani 1 1 d .
C3 C 0.2362(5) 1.2353(10) 0.6609(3) 0.015(2) Uani 1 1 d .
C4 C 0.2497(5) 1.1247(10) 0.6689(3) 0.015(2) Uani 1 1 d .
C5 C 0.2534(5) 0.4729(10) 0.8363(3) 0.017(2) Uani 1 1 d .
C6 C 0.2438(4) 0.3606(10) 0.8306(3) 0.011(2) Uani 1 1 d U
C7 C 0.2622(5) 0.9745(10) 0.8394(3) 0.015(2) Uani 1 1 d .
C8 C 0.2537(5) 0.8640(10) 0.8311(3) 0.015(2) Uani 1 1 d .
C9 C 0.1417(6) 0.4394(12) 0.5557(4) 0.030(3) Uani 1 1 d .
C10 C 0.0977(6) 0.3751(13) 0.5197(4) 0.038(4) Uani 1 1 d .
C11 C 0.1259(8) 0.3449(17) 0.4959(5) 0.059(5) Uani 1 1 d .
C12 C 0.1624(6) 0.9364(12) 0.5574(3) 0.023(3) Uani 1 1 d .
C13 C 0.1368(6) 0.8708(12) 0.5203(3) 0.028(3) Uani 1 1 d U
C14 C 0.0707(7) 0.8273(13) 0.5048(4) 0.037(3) Uani 1 1 d .
C15 C 0.3376(5) 0.6764(12) 0.9414(3) 0.023(3) Uani 1 1 d .
C16 C 0.3574(6) 0.6089(12) 0.9785(3) 0.026(3) Uani 1 1 d U
C17 C 0.4232(7) 0.5659(13) 0.9957(4) 0.036(3) Uani 1 1 d .
C18 C 0.3619(6) 0.1782(11) 0.9424(3) 0.025(3) Uani 1 1 d .
C19 C 0.4082(6) 0.1137(13) 0.9786(4) 0.039(4) Uani 1 1 d .
C20 C 0.3812(8) 0.0861(16) 1.0028(5) 0.052(4) Uani 1 1 d U
C21 C 0.3746(6) 1.5290(11) 0.6472(4) 0.025(3) Uani 1 1 d .
C22 C 0.3474(6) 1.4260(12) 0.6259(4) 0.033(3) Uani 1 1 d .
H22 H 0.3567 1.3474 0.6367 0.040 Uiso 1 1 calc R
C23 C 0.3049(8) 1.4376(17) 0.5873(5) 0.063(5) Uani 1 1 d .
H23 H 0.2886 1.3668 0.5729 0.075 Uiso 1 1 calc R
C24 C 0.2888(7) 1.5517(18) 0.5722(4) 0.052(4) Uani 1 1 d .
H24 H 0.2600 1.5585 0.5474 0.062 Uiso 1 1 calc R
C25 C 0.3143(7) 1.6615(15) 0.5928(4) 0.047(4) Uani 1 1 d .
H25 H 0.3032 1.7401 0.5822 0.056 Uiso 1 1 calc R
C26 C 0.3570(6) 1.6459(12) 0.6300(4) 0.033(3) Uani 1 1 d .
H26 H 0.3746 1.7167 0.6442 0.039 Uiso 1 1 calc R
C27 C 0.3848(5) 1.0040(11) 0.6344(3) 0.023(3) Uani 1 1 d .
C28 C 0.3266(6) 1.0573(13) 0.6110(4) 0.035(3) Uani 1 1 d .
H28 H 0.3049 1.0915 0.6211 0.041 Uiso 1 1 calc R
C29 C 0.3031(7) 1.0587(15) 0.5745(4) 0.041(4) Uani 1 1 d .
H29 H 0.2654 1.0952 0.5600 0.049 Uiso 1 1 calc R
C30 C 0.3315(8) 1.0095(18) 0.5581(5) 0.068(6) Uani 1 1 d .
H30 H 0.3149 1.0148 0.5328 0.081 Uiso 1 1 calc R
C31 C 0.3875(9) 0.9496(19) 0.5804(5) 0.075(6) Uani 1 1 d .
H31 H 0.4074 0.9114 0.5697 0.090 Uiso 1 1 calc R
C32 C 0.4129(8) 0.9474(15) 0.6183(5) 0.060(5) Uani 1 1 d .
H32 H 0.4496 0.9068 0.6328 0.071 Uiso 1 1 calc R
C33 C 0.0866(4) 0.9907(9) 0.6694(3) 0.011(2) Uani 1 1 d .
C34 C 0.0330(5) 0.9240(11) 0.6581(4) 0.027(3) Uani 1 1 d .
H34 H 0.0237 0.8955 0.6755 0.032 Uiso 1 1 calc R
C35 C -0.0064(6) 0.8997(14) 0.6211(4) 0.038(4) Uani 1 1 d .
H35 H -0.0427 0.8584 0.6138 0.046 Uiso 1 1 calc R
C36 C 0.0082(6) 0.9368(12) 0.5950(3) 0.030(3) Uani 1 1 d .
H36 H -0.0166 0.9169 0.5703 0.036 Uiso 1 1 calc R
C37 C 0.0616(6) 1.0054(14) 0.6069(4) 0.037(3) Uani 1 1 d .
H37 H 0.0716 1.0337 0.5898 0.045 Uiso 1 1 calc R
C38 C 0.0994(6) 1.0314(13) 0.6435(3) 0.030(3) Uani 1 1 d .
H38 H 0.1344 1.0776 0.6507 0.036 Uiso 1 1 calc R
C39 C 0.1001(5) 0.5086(10) 0.6653(3) 0.017(2) Uani 1 1 d .
C40 C 0.0835(6) 0.3872(11) 0.6509(3) 0.037(4) Uani 1 1 d .
H40 H 0.0914 0.3197 0.6665 0.044 Uiso 1 1 calc R
C41 C 0.0556(7) 0.3695(14) 0.6133(4) 0.052(5) Uani 1 1 d .
H41 H 0.0461 0.2887 0.6042 0.062 Uiso 1 1 calc R
C42 C 0.0414(8) 0.4651(14) 0.5893(4) 0.057(5) Uani 1 1 d .
H42 H 0.0219 0.4495 0.5642 0.068 Uiso 1 1 calc R
C43 C 0.0565(7) 0.5892(14) 0.6027(4) 0.046(4) Uani 1 1 d .
H43 H 0.0476 0.6561 0.5868 0.055 Uiso 1 1 calc R
C44 C 0.0852(5) 0.6068(11) 0.6407(3) 0.027(3) Uani 1 1 d .
H44 H 0.0947 0.6876 0.6499 0.032 Uiso 1 1 calc R
C45 C 0.4105(4) 1.2487(9) 0.8303(3) 0.010(2) Uani 1 1 d .
C46 C 0.3989(6) 1.2965(12) 0.8561(3) 0.025(3) Uani 1 1 d .
H46 H 0.3643 1.3441 0.8487 0.030 Uiso 1 1 calc R
C47 C 0.4380(6) 1.2752(12) 0.8931(3) 0.030(3) Uani 1 1 d .
H47 H 0.4294 1.3085 0.9103 0.036 Uiso 1 1 calc R
C48 C 0.4899(5) 1.2049(11) 0.9047(3) 0.024(3) Uani 1 1 d .
H48 H 0.5153 1.1877 0.9295 0.029 Uiso 1 1 calc R
C49 C 0.5036(6) 1.1600(13) 0.8786(4) 0.037(3) Uani 1 1 d .
H49 H 0.5397 1.1174 0.8862 0.045 Uiso 1 1 calc R
C50 C 0.4645(5) 1.1781(10) 0.8418(3) 0.019(2) Uani 1 1 d .
H50 H 0.4730 1.1449 0.8245 0.023 Uiso 1 1 calc R
C51 C 0.3965(5) 0.7680(10) 0.8339(3) 0.014(2) Uani 1 1 d .
C52 C 0.4074(5) 0.6509(11) 0.8491(3) 0.026(3) Uani 1 1 d .
H52 H 0.3973 0.5806 0.8342 0.032 Uiso 1 1 calc R
C53 C 0.4344(6) 0.6388(12) 0.8876(4) 0.041(4) Uani 1 1 d .
H53 H 0.4413 0.5598 0.8980 0.049 Uiso 1 1 calc R
C54 C 0.4501(7) 0.7395(13) 0.9094(3) 0.040(4) Uani 1 1 d .
H54 H 0.4669 0.7298 0.9346 0.048 Uiso 1 1 calc R
C55 C 0.4412(6) 0.8611(13) 0.8941(4) 0.036(3) Uani 1 1 d .
H55 H 0.4533 0.9313 0.9090 0.044 Uiso 1 1 calc R
C56 C 0.4139(6) 0.8717(11) 0.8562(3) 0.026(3) Uani 1 1 d .
H56 H 0.4071 0.9505 0.8457 0.031 Uiso 1 1 calc R
C57 C 0.1273(5) 0.2719(11) 0.8531(3) 0.023(3) Uani 1 1 d .
C58 C 0.1559(6) 0.1691(13) 0.8740(4) 0.037(3) Uani 1 1 d .
H58 H 0.1466 0.0904 0.8633 0.044 Uiso 1 1 calc R
C59 C 0.1991(7) 0.1814(16) 0.9114(4) 0.055(5) Uani 1 1 d .
H59 H 0.2181 0.1114 0.9256 0.066 Uiso 1 1 calc R
C60 C 0.2128(7) 0.2982(17) 0.9268(5) 0.051(4) Uani 1 1 d .
H60 H 0.2417 0.3065 0.9516 0.061 Uiso 1 1 calc R
C61 C 0.1845(7) 0.4045(15) 0.9064(4) 0.044(4) Uani 1 1 d .
H61 H 0.1936 0.4831 0.9171 0.053 Uiso 1 1 calc R
C62 C 0.1430(6) 0.3893(11) 0.8701(4) 0.029(3) Uani 1 1 d .
H62 H 0.1243 0.4596 0.8560 0.035 Uiso 1 1 calc R
C63 C 0.1168(5) 0.7439(10) 0.8651(3) 0.017(2) Uani 1 1 d .
C64 C 0.0881(7) 0.6920(13) 0.8817(4) 0.039(4) Uani 1 1 d .
H64 H 0.0510 0.6528 0.8675 0.047 Uiso 1 1 calc R
C65 C 0.1138(7) 0.6971(17) 0.9199(4) 0.057(5) Uani 1 1 d .
H65 H 0.0927 0.6649 0.9307 0.068 Uiso 1 1 calc R
C66 C 0.1712(7) 0.7503(15) 0.9421(4) 0.046(4) Uani 1 1 d .
H66 H 0.1884 0.7519 0.9675 0.055 Uiso 1 1 calc R
C67 C 0.2018(7) 0.8003(13) 0.9259(4) 0.038(4) Uani 1 1 d .
H67 H 0.2399 0.8358 0.9402 0.045 Uiso 1 1 calc R
C68 C 0.1750(5) 0.7968(12) 0.8879(4) 0.031(3) Uani 1 1 d .
H68 H 0.1958 0.8300 0.8771 0.037 Uiso 1 1 calc R
F1 F 0.0781(4) 0.2691(7) 0.5253(2) 0.055(3) Uani 1 1 d .
F2 F 0.0490(4) 0.4446(9) 0.4990(3) 0.068(3) Uani 1 1 d .
F3 F 0.1765(5) 0.2776(11) 0.5162(3) 0.081(4) Uani 1 1 d .
F4 F 0.1439(7) 0.4468(13) 0.4868(3) 0.111(5) Uani 1 1 d .
F5 F 0.0902(5) 0.2830(12) 0.4663(3) 0.096(4) Uani 1 1 d .
F6 F 0.1697(4) 0.7689(7) 0.5230(2) 0.0375(19) Uani 1 1 d .
F7 F 0.1384(5) 0.9465(7) 0.4950(2) 0.051(2) Uani 1 1 d .
F8 F 0.0333(4) 0.9205(10) 0.4905(3) 0.078(3) Uani 1 1 d .
F9 F 0.0547(5) 0.7442(9) 0.4778(3) 0.066(3) Uani 1 1 d .
F10 F 0.0629(4) 0.7766(9) 0.5301(3) 0.056(3) Uani 1 1 d .
F11 F 0.3233(4) 0.5086(7) 0.9730(2) 0.0358(19) Uani 1 1 d .
F12 F 0.3524(4) 0.6850(7) 1.0017(2) 0.043(2) Uani 1 1 d .
F13 F 0.4348(4) 0.5158(8) 0.9709(2) 0.049(2) Uani 1 1 d .
F14 F 0.4614(4) 0.6594(8) 1.0106(2) 0.056(3) Uani 1 1 d .
F15 F 0.4370(5) 0.4799(8) 1.0217(3) 0.062(3) Uani 1 1 d .
F16 F 0.4565(4) 0.1880(8) 0.9985(2) 0.059(3) Uani 1 1 d .
F17 F 0.4281(4) 0.0078(8) 0.9721(3) 0.057(3) Uani 1 1 d .
F18 F 0.3308(5) 0.0167(11) 0.9840(3) 0.079(3) Uani 1 1 d .
F19 F 0.3664(8) 0.1866(11) 1.0144(3) 0.108(5) Uani 1 1 d .
F20 F 0.4204(5) 0.0198(11) 1.0330(3) 0.089(4) Uani 1 1 d .
O1 O 0.1457(5) 0.5549(8) 0.5537(2) 0.039(3) Uani 1 1 d .
O2 O 0.1692(4) 0.3759(8) 0.5841(2) 0.037(2) Uani 1 1 d .
O3 O 0.1463(4) 1.0494(8) 0.5548(2) 0.031(2) Uani 1 1 d .
O4 O 0.1947(5) 0.8778(8) 0.5857(2) 0.042(3) Uani 1 1 d .
O5 O 0.3566(5) 0.7878(9) 0.9451(2) 0.037(2) Uani 1 1 d .
O6 O 0.3060(4) 0.6188(7) 0.9123(2) 0.030(2) Uani 1 1 d .
O7 O 0.3558(4) 0.2932(8) 0.9455(2) 0.030(2) Uani 1 1 d .
O8 O 0.3359(4) 0.1140(8) 0.9141(2) 0.040(3) Uani 1 1 d .
O9 O 0.4372(4) 1.6416(7) 0.7135(2) 0.0241(19) Uani 1 1 d .
O10 O 0.4882(3) 1.4733(7) 0.6977(2) 0.025(2) Uani 1 1 d .
O11 O 0.4063(3) 1.4202(7) 0.7121(2) 0.0202(18) Uani 1 1 d .
O12 O 0.4259(3) 1.1461(7) 0.6945(2) 0.0224(18) Uani 1 1 d .
O13 O 0.4806(3) 0.9430(7) 0.6990(2) 0.0248(19) Uani 1 1 d .
O14 O 0.3776(3) 0.9443(7) 0.6949(2) 0.0209(18) Uani 1 1 d .
O15 O 0.1485(3) 1.1619(7) 0.72351(19) 0.0143(16) Uani 1 1 d .
O16 O 0.1980(3) 0.9538(7) 0.7290(2) 0.0150(16) Uani 1 1 d .
O17 O 0.1092(3) 0.9654(7) 0.7390(2) 0.0174(17) Uani 1 1 d .
O18 O 0.1553(3) 0.6726(6) 0.7219(2) 0.0132(16) Uani 1 1 d .
O19 O 0.1994(3) 0.4540(7) 0.7307(2) 0.0171(17) Uani 1 1 d .
O20 O 0.1006(4) 0.4886(7) 0.7293(2) 0.0239(19) Uani 1 1 d .
O21 O 0.3482(3) 1.4186(6) 0.7763(2) 0.0147(16) Uani 1 1 d .
O22 O 0.3872(3) 1.2222(7) 0.7602(2) 0.0168(17) Uani 1 1 d .
O23 O 0.2982(3) 1.2095(7) 0.7704(2) 0.0169(17) Uani 1 1 d .
O24 O 0.3427(3) 0.9232(6) 0.77533(19) 0.0104(15) Uani 1 1 d .
O25 O 0.3995(3) 0.7408(7) 0.7700(2) 0.0183(17) Uani 1 1 d .
O26 O 0.3005(3) 0.7007(7) 0.7677(2) 0.0174(17) Uani 1 1 d .
O27 O 0.0633(3) 0.3858(7) 0.7873(2) 0.0245(19) Uani 1 1 d .
O28 O 0.0936(4) 0.1647(7) 0.7869(2) 0.0237(19) Uani 1 1 d .
O29 O 0.0129(4) 0.2130(7) 0.8025(3) 0.027(2) Uani 1 1 d .
O30 O 0.0743(3) 0.8906(7) 0.8061(2) 0.0221(19) Uani 1 1 d .
O31 O 0.1231(3) 0.6919(7) 0.8043(2) 0.0207(18) Uani 1 1 d .
O32 O 0.0206(3) 0.6848(7) 0.8015(2) 0.0236(19) Uani 1 1 d .
O1W O 0.5550(9) 0.755(2) 0.8828(6) 0.181(10) Uani 1 1 d .
H1WA H 0.5559 0.6753 0.8898 0.218 Uiso 1 1 d R
H1WB H 0.5923 0.7763 0.8933 0.218 Uiso 1 1 d R
O2W O -0.0590(8) 0.5050(17) 0.6159(5) 0.131(7) Uani 1 1 d .
H2WA H -0.0781 0.5731 0.6077 0.157 Uiso 1 1 d R
H2WB H -0.0328 0.4975 0.6094 0.157 Uiso 1 1 d R
P1 P 0.43009(13) 1.5149(3) 0.69537(9) 0.0165(6) Uani 1 1 d .
P2 P 0.41961(13) 1.0079(3) 0.68400(8) 0.0161(6) Uani 1 1 d .
P3 P 0.13771(12) 1.0196(2) 0.71799(7) 0.0106(6) Uani 1 1 d .
P4 P 0.14123(12) 0.5330(3) 0.71472(8) 0.0120(6) Uani 1 1 d .
P5 P 0.35861(12) 1.2754(2) 0.78139(7) 0.0096(5) Uani 1 1 d .
P6 P 0.35726(12) 0.7839(3) 0.78379(7) 0.0110(6) Uani 1 1 d .
P7 P 0.07113(13) 0.2578(3) 0.80472(9) 0.0175(6) Uani 1 1 d .
P8 P 0.08103(13) 0.7514(3) 0.81618(9) 0.0159(6) Uani 1 1 d .

loop_
_atom_site_aniso_label
_atom_site_aniso_U_11
_atom_site_aniso_U_22
_atom_site_aniso_U_33
_atom_site_aniso_U_23
_atom_site_aniso_U_13
_atom_site_aniso_U_12
Ag1 0.0253(5) 0.0245(5) 0.0433(6) 0.0016(5) 0.0219(5) 0.0057(4)
Ag2 0.0193(14) 0.0164(12) 0.061(2) 0.0052(17) 0.0195(16) 0.0036(10)
Ag3 0.0284(5) 0.0288(6) 0.0332(6) 0.0036(4) 0.0190(4) -0.0016(4)
Ag4 0.0213(5) 0.0178(5) 0.0555(7) -0.0033(5) 0.0046(5) 0.0051(4)
Ag5 0.0236(5) 0.0270(6) 0.0453(6) -0.0010(5) 0.0203(5) -0.0068(4)
Ag6 0.030(3) 0.0172(19) 0.118(5) -0.009(4) 0.042(4) -0.0052(17)
Ag7 0.0270(5) 0.0236(5) 0.0307(5) -0.0031(4) 0.0171(4) 0.0018(4)
Ag8 0.0175(5) 0.0177(5) 0.0390(6) -0.0002(4) 0.0051(4) -0.0037(4)
Ag9 0.0300(5) 0.0061(4) 0.0188(5) -0.0006(3) 0.0095(4) -0.0009(3)
Ag10 0.0654(8) 0.0143(5) 0.0163(5) -0.0011(4) 0.0095(5) 0.0008(5)
Ag11 0.0172(5) 0.0148(5) 0.0340(5) 0.0041(4) 0.0124(4) 0.0006(3)
Ag12 0.0285(5) 0.0153(5) 0.0147(4) 0.0031(4) 0.0071(4) -0.0044(4)
Ag13 0.0334(5) 0.0192(5) 0.0308(5) -0.0027(4) 0.0261(4) -0.0014(4)
Ag14 0.0345(5) 0.0063(4) 0.0193(5) 0.0000(3) 0.0146(4) 0.0001(4)
Ag15 0.0350(5) 0.0140(5) 0.0162(4) -0.0026(4) 0.0089(4) -0.0009(4)
Ag16 0.0268(5) 0.0150(5) 0.0135(4) 0.0024(3) 0.0075(4) -0.0015(4)
Ag17 0.0291(5) 0.0164(5) 0.0239(5) -0.0029(4) 0.0188(4) 0.0007(4)
Ag18 0.0154(4) 0.0180(5) 0.0265(5) 0.0007(4) 0.0086(4) -0.0047(3)
Ag19 0.0310(5) 0.0180(5) 0.0159(4) -0.0047(4) 0.0056(4) 0.0079(4)
Ag20 0.0302(5) 0.0061(4) 0.0179(4) -0.0003(3) 0.0108(4) 0.0004(3)
Ag21 0.0527(7) 0.0130(5) 0.0150(5) 0.0004(4) 0.0095(4) 0.0012(4)
Ag22 0.0279(5) 0.0210(5) 0.0232(5) 0.0013(4) 0.0182(4) 0.0015(4)
Ag23 0.0167(5) 0.0162(5) 0.0386(6) -0.0015(4) 0.0117(4) 0.0015(4)
Ag24 0.0332(5) 0.0063(4) 0.0176(4) 0.0008(3) 0.0129(4) 0.0002(4)
Ag25 0.0218(5) 0.0147(5) 0.0135(4) -0.0011(3) 0.0062(3) 0.0021(3)
Ag26 0.0487(7) 0.0139(5) 0.0168(5) 0.0026(4) 0.0029(4) -0.0024(4)
Ag27 0.0358(5) 0.0186(5) 0.0321(5) 0.0059(4) 0.0273(5) 0.0046(4)
Ag28 0.0154(4) 0.0178(5) 0.0261(5) -0.0014(4) 0.0084(4) 0.0033(3)
Ag2' 0.0231(14) 0.0204(13) 0.0470(17) 0.0046(16) 0.0159(15) 0.0037(10)
Ag6' 0.0272(16) 0.0192(16) 0.0371(18) 0.0019(15) 0.0149(15) -0.0037(11)
C1 0.005(5) 0.018(6) 0.012(5) 0.001(4) 0.001(4) 0.001(4)
C2 0.018(6) 0.010(6) 0.017(6) -0.006(5) 0.011(5) -0.006(4)
C3 0.012(5) 0.014(6) 0.018(6) 0.001(5) 0.007(5) 0.001(4)
C4 0.020(6) 0.018(6) 0.007(5) 0.002(4) 0.007(4) -0.003(5)
C5 0.021(6) 0.014(6) 0.010(5) 0.007(4) 0.003(5) 0.004(5)
C6 0.009(4) 0.012(4) 0.013(4) -0.008(3) 0.006(3) 0.001(3)
C7 0.021(6) 0.011(6) 0.012(5) 0.007(4) 0.006(5) -0.004(4)
C8 0.026(6) 0.014(6) 0.013(5) -0.004(5) 0.016(5) -0.001(5)
C9 0.045(8) 0.022(7) 0.022(7) 0.002(6) 0.016(6) -0.006(6)
C10 0.033(8) 0.036(9) 0.025(7) 0.003(6) 0.000(6) 0.010(7)
C11 0.053(11) 0.050(11) 0.035(9) -0.008(8) -0.005(8) -0.011(9)
C12 0.030(7) 0.023(7) 0.012(6) -0.008(5) 0.007(5) -0.008(5)
C13 0.038(5) 0.030(5) 0.021(4) 0.001(4) 0.019(4) 0.000(4)
C14 0.056(10) 0.030(8) 0.018(7) -0.006(6) 0.013(7) -0.001(7)
C15 0.027(7) 0.028(7) 0.016(6) 0.005(5) 0.014(5) 0.009(5)
C16 0.030(5) 0.026(5) 0.019(4) -0.008(4) 0.009(3) -0.002(4)
C17 0.047(9) 0.024(8) 0.027(8) 0.008(6) 0.012(7) 0.002(6)
C18 0.032(7) 0.013(6) 0.022(6) -0.006(5) 0.006(5) 0.000(5)
C19 0.031(8) 0.028(8) 0.033(8) -0.001(6) -0.003(6) -0.007(6)
C20 0.057(6) 0.050(6) 0.043(6) 0.008(4) 0.020(4) -0.002(4)
C21 0.028(7) 0.024(7) 0.031(7) 0.005(6) 0.022(6) -0.001(5)
C22 0.035(8) 0.025(8) 0.035(8) 0.012(6) 0.014(6) -0.009(6)
C23 0.081(14) 0.059(12) 0.042(10) -0.009(9) 0.025(10) -0.030(10)
C24 0.043(10) 0.078(13) 0.026(8) 0.003(9) 0.011(7) -0.006(9)
C25 0.058(10) 0.044(10) 0.042(9) 0.013(8) 0.028(8) 0.017(8)
C26 0.023(7) 0.026(7) 0.042(8) 0.008(6) 0.011(6) 0.010(6)
C27 0.025(7) 0.017(6) 0.031(7) 0.002(5) 0.017(6) 0.001(5)
C28 0.028(7) 0.047(9) 0.038(8) 0.008(7) 0.023(6) 0.004(6)
C29 0.036(8) 0.051(10) 0.031(8) -0.006(7) 0.013(7) 0.006(7)
C30 0.073(13) 0.094(15) 0.025(9) 0.003(9) 0.017(9) 0.032(11)
C31 0.096(16) 0.095(15) 0.057(13) 0.019(11) 0.056(12) 0.040(12)
C32 0.080(13) 0.052(11) 0.048(10) -0.008(8) 0.034(10) 0.035(9)
C33 0.011(5) 0.006(5) 0.018(6) 0.000(4) 0.009(4) -0.005(4)
C34 0.028(7) 0.023(7) 0.034(7) -0.009(6) 0.019(6) -0.013(5)
C35 0.037(8) 0.056(10) 0.017(7) -0.002(6) 0.011(6) -0.019(7)
C36 0.029(7) 0.036(8) 0.019(6) -0.005(6) 0.008(5) -0.007(6)
C37 0.032(8) 0.054(10) 0.025(7) 0.000(7) 0.015(6) -0.015(7)
C38 0.027(7) 0.047(9) 0.018(6) -0.004(6) 0.014(5) -0.011(6)
C39 0.018(6) 0.012(6) 0.013(5) 0.010(4) 0.001(4) -0.003(4)
C40 0.060(10) 0.007(6) 0.014(6) -0.001(5) -0.002(6) 0.005(6)
C41 0.063(11) 0.031(9) 0.029(8) 0.001(7) -0.001(7) 0.013(8)
C42 0.068(12) 0.039(10) 0.024(8) -0.015(7) -0.007(7) -0.001(8)
C43 0.044(9) 0.043(10) 0.029(8) 0.007(7) 0.002(7) 0.001(7)
C44 0.031(7) 0.018(7) 0.023(7) 0.003(5) 0.008(5) -0.004(5)
C45 0.006(5) 0.007(5) 0.013(5) 0.002(4) 0.002(4) 0.004(4)
C46 0.028(7) 0.034(7) 0.013(6) 0.001(5) 0.012(5) 0.000(6)
C47 0.026(7) 0.031(8) 0.022(7) 0.004(6) 0.004(5) 0.007(6)
C48 0.018(6) 0.027(7) 0.017(6) 0.008(5) 0.000(5) 0.000(5)
C49 0.025(7) 0.048(9) 0.026(7) -0.004(6) 0.004(6) 0.011(6)
C50 0.016(6) 0.019(6) 0.026(6) 0.002(5) 0.014(5) 0.000(5)
C51 0.017(6) 0.016(6) 0.013(5) -0.008(4) 0.010(5) -0.002(4)
C52 0.032(7) 0.015(6) 0.017(6) -0.002(5) 0.001(5) -0.012(5)
C53 0.038(8) 0.015(7) 0.049(9) 0.011(6) 0.007(7) 0.000(6)
C54 0.051(9) 0.043(9) 0.007(6) -0.004(6) 0.001(6) -0.003(7)
C55 0.046(9) 0.025(8) 0.028(7) -0.010(6) 0.011(7) -0.006(6)
C56 0.036(7) 0.018(7) 0.027(7) -0.003(5) 0.018(6) -0.002(5)
C57 0.027(7) 0.018(7) 0.022(6) -0.010(5) 0.011(5) -0.007(5)
C58 0.026(7) 0.030(8) 0.047(9) -0.007(7) 0.013(7) 0.004(6)
C59 0.053(10) 0.059(11) 0.018(7) 0.009(7) -0.007(7) 0.009(8)
C60 0.037(9) 0.071(13) 0.041(9) -0.027(9) 0.017(8) -0.012(8)
C61 0.047(9) 0.042(9) 0.047(10) -0.027(8) 0.027(8) -0.018(8)
C62 0.041(8) 0.014(6) 0.045(8) -0.010(6) 0.032(7) -0.001(6)
C63 0.021(6) 0.013(6) 0.017(6) -0.001(5) 0.009(5) 0.003(5)
C64 0.043(9) 0.047(9) 0.027(7) 0.013(7) 0.017(7) -0.004(7)
C65 0.053(10) 0.101(14) 0.024(8) 0.019(9) 0.026(8) -0.014(9)
C66 0.055(10) 0.065(11) 0.014(6) -0.008(7) 0.015(7) 0.000(8)
C67 0.038(8) 0.039(9) 0.021(7) -0.009(6) 0.004(6) -0.001(7)
C68 0.011(6) 0.036(8) 0.038(8) -0.006(6) 0.007(5) -0.001(5)
F1 0.048(6) 0.026(5) 0.052(6) -0.002(4) -0.004(4) -0.014(4)
F2 0.047(6) 0.049(6) 0.051(6) -0.008(5) -0.017(4) 0.013(5)
F3 0.063(7) 0.097(9) 0.066(7) -0.037(7) 0.021(6) 0.000(6)
F4 0.180(15) 0.104(10) 0.063(8) -0.026(7) 0.072(9) -0.058(10)
F5 0.094(9) 0.117(10) 0.040(6) -0.050(6) 0.007(6) -0.010(7)
F6 0.054(5) 0.033(5) 0.030(4) 0.002(4) 0.024(4) 0.005(4)
F7 0.102(8) 0.033(5) 0.026(4) 0.000(4) 0.037(5) -0.010(5)
F8 0.051(6) 0.073(7) 0.062(7) 0.006(6) -0.006(5) 0.023(5)
F9 0.081(7) 0.067(7) 0.043(6) -0.035(5) 0.027(5) -0.022(5)
F10 0.055(6) 0.061(6) 0.046(6) -0.004(5) 0.022(5) -0.022(5)
F11 0.045(5) 0.027(4) 0.042(5) 0.005(4) 0.026(4) -0.011(3)
F12 0.081(6) 0.034(5) 0.020(4) -0.004(3) 0.029(4) 0.006(4)
F13 0.045(5) 0.053(6) 0.040(5) 0.000(4) 0.016(4) 0.012(4)
F14 0.044(5) 0.053(6) 0.042(5) -0.011(4) 0.001(4) -0.012(4)
F15 0.075(7) 0.052(6) 0.053(6) 0.030(5) 0.028(5) 0.016(5)
F16 0.048(6) 0.049(6) 0.036(5) 0.005(4) -0.011(4) -0.023(4)
F17 0.050(6) 0.032(5) 0.048(6) 0.004(4) -0.006(4) 0.016(4)
F18 0.065(7) 0.107(9) 0.052(7) 0.028(6) 0.021(6) -0.010(6)
F19 0.200(15) 0.080(9) 0.063(8) 0.002(7) 0.080(10) 0.028(9)
F20 0.096(9) 0.090(8) 0.046(6) 0.046(6) 0.009(6) 0.007(7)
O1 0.073(7) 0.012(5) 0.014(4) 0.002(4) 0.009(5) -0.006(4)
O2 0.052(6) 0.022(5) 0.018(5) 0.011(4) 0.005(4) -0.001(4)
O3 0.057(6) 0.013(5) 0.012(4) -0.005(3) 0.009(4) 0.006(4)
O4 0.071(7) 0.020(5) 0.023(5) 0.001(4) 0.015(5) 0.002(5)
O5 0.053(6) 0.026(6) 0.022(5) 0.012(4) 0.012(5) 0.004(5)
O6 0.054(6) 0.018(5) 0.010(4) -0.003(3) 0.010(4) -0.004(4)
O7 0.040(6) 0.013(5) 0.020(5) -0.004(4) 0.002(4) 0.002(4)
O8 0.054(6) 0.024(5) 0.019(5) 0.005(4) 0.001(4) -0.002(4)
O9 0.026(5) 0.004(4) 0.045(6) 0.000(4) 0.020(4) 0.001(3)
O10 0.016(4) 0.013(4) 0.044(6) 0.001(4) 0.014(4) 0.002(3)
O11 0.024(4) 0.010(4) 0.026(5) -0.002(3) 0.013(4) -0.008(3)
O12 0.025(4) 0.013(4) 0.031(5) -0.001(4) 0.015(4) -0.001(3)
O13 0.013(4) 0.023(5) 0.035(5) -0.001(4) 0.010(4) 0.001(3)
O14 0.022(4) 0.013(4) 0.033(5) -0.002(4) 0.018(4) -0.008(3)
O15 0.017(4) 0.011(4) 0.009(4) -0.001(3) 0.002(3) 0.002(3)
O16 0.014(4) 0.016(4) 0.015(4) 0.000(3) 0.008(3) 0.002(3)
O17 0.022(4) 0.017(4) 0.019(4) 0.000(3) 0.015(3) 0.002(3)
O18 0.014(4) 0.006(4) 0.020(4) 0.000(3) 0.010(3) -0.001(3)
O19 0.013(4) 0.018(4) 0.014(4) -0.004(3) 0.002(3) 0.003(3)
O20 0.020(4) 0.018(4) 0.040(5) 0.002(4) 0.019(4) -0.003(3)
O21 0.017(4) 0.007(4) 0.018(4) -0.002(3) 0.008(3) 0.001(3)
O22 0.020(4) 0.017(4) 0.016(4) 0.003(3) 0.011(3) 0.009(3)
O23 0.020(4) 0.011(4) 0.021(4) 0.004(3) 0.011(3) 0.002(3)
O24 0.013(4) 0.003(4) 0.015(4) 0.001(3) 0.007(3) -0.003(3)
O25 0.017(4) 0.016(4) 0.023(4) 0.001(3) 0.012(3) 0.006(3)
O26 0.026(4) 0.017(4) 0.016(4) -0.006(3) 0.016(3) 0.001(3)
O27 0.020(4) 0.007(4) 0.042(5) -0.002(4) 0.012(4) -0.001(3)
O28 0.029(5) 0.015(4) 0.025(5) -0.002(4) 0.012(4) 0.004(3)
O29 0.020(4) 0.016(4) 0.042(6) 0.002(4) 0.012(4) 0.001(3)
O30 0.021(4) 0.013(4) 0.039(5) 0.002(4) 0.020(4) 0.002(3)
O31 0.024(4) 0.010(4) 0.028(5) -0.003(3) 0.013(4) 0.001(3)
O32 0.014(4) 0.025(5) 0.027(5) 0.000(4) 0.007(4) -0.001(3)
O1W 0.098(16) 0.29(3) 0.15(2) -0.03(2) 0.058(15) 0.020(17)
O2W 0.084(13) 0.180(19) 0.132(17) -0.003(14) 0.058(12) 0.010(12)
P1 0.0149(14) 0.0105(15) 0.0265(16) 0.0029(12) 0.0122(13) -0.0004(11)
P2 0.0151(14) 0.0116(15) 0.0236(16) -0.0013(12) 0.0114(12) -0.0015(11)
P3 0.0113(13) 0.0086(14) 0.0110(13) -0.0016(11) 0.0049(11) 0.0008(10)
P4 0.0123(14) 0.0085(14) 0.0127(14) -0.0022(11) 0.0046(11) -0.0007(11)
P5 0.0105(13) 0.0065(14) 0.0122(13) 0.0009(11) 0.0060(11) 0.0004(10)
P6 0.0097(13) 0.0101(14) 0.0122(13) 0.0018(11) 0.0047(11) 0.0005(10)
P7 0.0169(15) 0.0103(15) 0.0280(17) -0.0024(12) 0.0134(13) 0.0008(12)
P8 0.0168(15) 0.0098(15) 0.0234(16) -0.0017(12) 0.0118(12) 0.0002(11)

loop_
_atom_type_symbol
_atom_type_description
_atom_type_scat_dispersion_real
_atom_type_scat_dispersion_imag
_atom_type_scat_source
C C 0.0033 0.0016 'International Tables Vol C Tables 4.2.6.8 and 6.1.1.4'
H H 0.0000 0.0000 'International Tables Vol C Tables 4.2.6.8 and 6.1.1.4'
Ag Ag -0.8971 1.1015 'International Tables Vol C Tables 4.2.6.8 and 6.1.1.4'
F F 0.0171 0.0103 'International Tables Vol C Tables 4.2.6.8 and 6.1.1.4'
O O 0.0106 0.0060 'International Tables Vol C Tables 4.2.6.8 and 6.1.1.4'
P P 0.1023 0.0942 'International Tables Vol C Tables 4.2.6.8 and 6.1.1.4'

loop_
_geom_angle_atom_site_label_1
_geom_angle_atom_site_label_2
_geom_angle_atom_site_label_3
_geom_angle
_geom_angle_site_symmetry_1
_geom_angle_site_symmetry_3
O13 Ag1 O25 129.1(3) 2_646 .
O13 Ag1 O21 114.2(3) 2_646 1_545
O25 Ag1 O21 101.8(2) . 1_545
O13 Ag1 O11 90.6(3) 2_646 1_545
O25 Ag1 O11 121.9(3) . 1_545
O21 Ag1 O11 94.8(2) 1_545 1_545
O13 Ag1 Ag2 81.5(2) 2_646 .
O25 Ag1 Ag2 48.2(2) . .
O21 Ag1 Ag2 137.44(18) 1_545 .
O11 Ag1 Ag2 125.59(18) 1_545 .
O13 Ag1 Ag12 153.8(2) 2_646 .
O25 Ag1 Ag12 76.97(19) . .
O21 Ag1 Ag12 48.40(17) 1_545 .
O11 Ag1 Ag12 74.00(18) 1_545 .
Ag2 Ag1 Ag12 124.71(7) . .
O13 Ag1 Ag2' 78.5(2) 2_646 .
O25 Ag1 Ag2' 50.7(2) . .
O21 Ag1 Ag2' 128.66(18) 1_545 .
O11 Ag1 Ag2' 136.00(18) 1_545 .
Ag2 Ag1 Ag2' 11.35(8) . .
Ag12 Ag1 Ag2' 127.25(7) . .
O13 Ag1 Ag4 47.0(2) 2_646 1_545
O25 Ag1 Ag4 165.84(19) . 1_545
O21 Ag1 Ag4 91.24(16) 1_545 1_545
O11 Ag1 Ag4 50.39(18) 1_545 1_545
Ag2 Ag1 Ag4 123.40(7) . 1_545
Ag12 Ag1 Ag4 108.53(4) . 1_545
Ag2' Ag1 Ag4 123.88(7) . 1_545
Ag2' Ag2 O12 95.9(6) . 2_646
Ag2' Ag2 O25 108.3(6) . .
O12 Ag2 O25 135.9(3) 2_646 .
Ag2' Ag2 O10 84.5(6) . 2_646
O12 Ag2 O10 117.3(3) 2_646 2_646
O25 Ag2 O10 101.6(3) . 2_646
Ag2' Ag2 Ag4 151.5(6) . 2_646
O12 Ag2 Ag4 65.8(2) 2_646 2_646
O25 Ag2 Ag4 99.9(2) . 2_646
O10 Ag2 Ag4 85.2(2) 2_646 2_646
Ag2' Ag2 Ag1 109.8(6) . .
O12 Ag2 Ag1 85.2(2) 2_646 .
O25 Ag2 Ag1 52.3(2) . .
O10 Ag2 Ag1 152.6(2) 2_646 .
Ag4 Ag2 Ag1 91.08(10) 2_646 .
Ag2' Ag2 Ag3 109.9(6) . .
O12 Ag2 Ag3 141.8(3) 2_646 .
O25 Ag2 Ag3 62.0(2) . .
O10 Ag2 Ag3 42.3(2) 2_646 .
Ag4 Ag2 Ag3 78.88(8) 2_646 .
Ag1 Ag2 Ag3 110.40(10) . .
O10 Ag3 O14 126.5(3) 2_646 .
O10 Ag3 O22 109.3(3) 2_646 .
O14 Ag3 O22 111.9(3) . .
O10 Ag3 Ag16 154.5(2) 2_646 .
O14 Ag3 Ag16 74.54(19) . .
O22 Ag3 Ag16 68.21(18) . .
O10 Ag3 Ag4 78.6(2) 2_646 .
O14 Ag3 Ag4 104.22(18) . .
O22 Ag3 Ag4 49.39(18) . .
Ag16 Ag3 Ag4 112.45(4) . .
O10 Ag3 Ag2 44.2(2) 2_646 .
O14 Ag3 Ag2 100.4(2) . .
O22 Ag3 Ag2 147.62(19) . .
Ag16 Ag3 Ag2 125.74(7) . .
Ag4 Ag3 Ag2 120.88(7) . .
O9 Ag4 O13 100.7(3) 2_646 2_656
O9 Ag4 O22 121.4(3) 2_646 .
O13 Ag4 O22 101.8(3) 2_656 .
O9 Ag4 O11 156.4(3) 2_646 .
O13 Ag4 O11 87.5(3) 2_656 .
O22 Ag4 O11 77.5(2) . .
O9 Ag4 Ag2 83.2(2) 2_646 2_656
O13 Ag4 Ag2 120.1(2) 2_656 2_656
O22 Ag4 Ag2 126.94(19) . 2_656
O11 Ag4 Ag2 73.63(19) . 2_656
O9 Ag4 Ag3 78.64(19) 2_646 .
O13 Ag4 Ag3 137.0(2) 2_656 .
O22 Ag4 Ag3 49.09(17) . .
O11 Ag4 Ag3 110.25(17) . .
Ag2 Ag4 Ag3 102.66(8) 2_656 .
O9 Ag4 Ag1 144.2(2) 2_646 1_565
O13 Ag4 Ag1 43.88(19) 2_656 1_565
O22 Ag4 Ag1 72.44(17) . 1_565
O11 Ag4 Ag1 50.10(18) . 1_565
Ag2 Ag4 Ag1 116.16(8) 2_656 1_565
Ag3 Ag4 Ag1 121.46(4) . 1_565
O9 Ag4 Ag18 135.6(2) 2_646 .
O13 Ag4 Ag18 123.39(19) 2_656 .
O22 Ag4 Ag18 49.29(17) . .
O11 Ag4 Ag18 44.54(16) . .
Ag2 Ag4 Ag18 79.52(7) 2_656 .
Ag3 Ag4 Ag18 65.95(3) . .
Ag1 Ag4 Ag18 79.51(3) 1_565 .
O32 Ag5 O20 135.4(3) 2_546 .
O32 Ag5 O15 109.7(3) 2_546 1_545
O20 Ag5 O15 101.0(3) . 1_545
O32 Ag5 O28 89.7(3) 2_546 .
O20 Ag5 O28 122.8(3) . .
O15 Ag5 O28 89.5(2) 1_545 .
O32 Ag5 Ag6 84.1(3) 2_546 .
O20 Ag5 Ag6 51.5(3) . .
O15 Ag5 Ag6 134.9(2) 1_545 .
O28 Ag5 Ag6 134.5(2) . .
O32 Ag5 Ag19 145.5(2) 2_546 .
O20 Ag5 Ag19 78.9(2) . .
O15 Ag5 Ag19 47.63(16) 1_545 .
O28 Ag5 Ag19 67.70(18) . .
Ag6 Ag5 Ag19 130.41(16) . .
O32 Ag5 Ag6' 82.1(3) 2_546 .
O20 Ag5 Ag6' 53.3(3) . .
O15 Ag5 Ag6' 128.5(2) 1_545 .
O28 Ag5 Ag6' 141.7(2) . .
Ag6 Ag5 Ag6' 7.7(2) . .
Ag19 Ag5 Ag6' 131.75(16) . .
O32 Ag5 Ag8 46.0(2) 2_546 1_545
O20 Ag5 Ag8 167.2(2) . 1_545
O15 Ag5 Ag8 88.46(17) 1_545 1_545
O28 Ag5 Ag8 47.88(18) . 1_545
Ag6 Ag5 Ag8 125.91(16) . 1_545
Ag19 Ag5 Ag8 101.75(4) . 1_545
Ag6' Ag5 Ag8 126.28(16) . 1_545
O30 Ag6 O29 114.5(4) 2_546 2_556
O30 Ag6 O20 128.8(4) 2_546 .
O29 Ag6 O20 98.0(4) 2_556 .
O30 Ag6 Ag5 81.6(3) 2_546 .
O29 Ag6 Ag5 144.6(4) 2_556 .
O20 Ag6 Ag5 51.7(2) . .
O30 Ag6 Ag8 61.5(3) 2_546 2_546
O29 Ag6 Ag8 78.0(3) 2_556 2_546
O20 Ag6 Ag8 90.5(3) . 2_546
Ag5 Ag6 Ag8 83.89(16) . 2_546
O29 Ag7 O31 126.7(3) 2_556 .
O29 Ag7 O17 109.7(3) 2_556 .
O31 Ag7 O17 110.3(3) . .
O29 Ag7 Ag25 154.6(2) 2_556 .
O31 Ag7 Ag25 74.58(19) . .
O17 Ag7 Ag25 68.12(18) . .
O29 Ag7 Ag8 80.2(2) 2_556 .
O31 Ag7 Ag8 101.51(18) . .
O17 Ag7 Ag8 48.78(17) . .
Ag25 Ag7 Ag8 111.27(4) . .
O27 Ag8 O32 98.6(3) 2_556 2_556
O27 Ag8 O28 163.5(3) 2_556 1_565
O32 Ag8 O28 88.1(3) 2_556 1_565
O27 Ag8 O17 116.5(3) 2_556 .
O32 Ag8 O17 98.8(3) 2_556 .
O28 Ag8 O17 77.0(3) 1_565 .
O27 Ag8 Ag6 88.9(3) 2_556 2_556
O32 Ag8 Ag6 124.9(3) 2_556 2_556
O28 Ag8 Ag6 74.9(2) 1_565 2_556
O17 Ag8 Ag6 126.2(2) . 2_556
O27 Ag8 Ag28 135.0(2) 2_556 .
O32 Ag8 Ag28 123.89(19) 2_556 .
O28 Ag8 Ag28 46.03(18) 1_565 .
O17 Ag8 Ag28 48.85(18) . .
Ag6 Ag8 Ag28 79.10(14) 2_556 .
O27 Ag8 Ag7 76.76(19) 2_556 .
O32 Ag8 Ag7 131.7(2) 2_556 .
O28 Ag8 Ag7 109.92(18) 1_565 .
O17 Ag8 Ag7 47.42(17) . .
Ag6 Ag8 Ag7 103.27(16) 2_556 .
Ag28 Ag8 Ag7 64.50(3) . .
O27 Ag8 Ag5 140.4(2) 2_556 1_565
O32 Ag8 Ag5 42.35(19) 2_556 1_565
O28 Ag8 Ag5 49.83(19) 1_565 1_565
O17 Ag8 Ag5 73.71(18) . 1_565
Ag6 Ag8 Ag5 116.76(16) 2_556 1_565
Ag28 Ag8 Ag5 81.86(3) . 1_565
Ag7 Ag8 Ag5 120.95(4) . 1_565
C3 Ag9 C2 154.0(4) 1_545 .
C3 Ag9 O2 85.0(4) 1_545 .
C2 Ag9 O2 121.0(4) . .
C3 Ag9 Ag12 102.6(3) 1_545 .
C2 Ag9 Ag12 51.4(3) . .
O2 Ag9 Ag12 172.1(2) . .
C3 Ag9 Ag10 152.5(3) 1_545 .
C2 Ag9 Ag10 53.2(3) . .
O2 Ag9 Ag10 68.35(19) . .
Ag12 Ag9 Ag10 104.38(4) . .
C3 Ag9 Ag17 47.9(3) 1_545 1_545
C2 Ag9 Ag17 111.3(3) . 1_545
O2 Ag9 Ag17 118.1(2) . 1_545
Ag12 Ag9 Ag17 66.90(3) . 1_545
Ag10 Ag9 Ag17 153.03(4) . 1_545
C3 Ag9 Ag18 48.7(3) 1_545 1_545
C2 Ag9 Ag18 114.9(3) . 1_545
O2 Ag9 Ag18 110.6(2) . 1_545
Ag12 Ag9 Ag18 76.51(3) . 1_545
Ag10 Ag9 Ag18 134.39(4) . 1_545
Ag17 Ag9 Ag18 70.31(3) 1_545 1_545
O1 Ag10 C1 159.1(4) . .
O1 Ag10 O4 106.7(3) . .
C1 Ag10 O4 84.8(3) . .
O1 Ag10 C2 134.7(3) . .
C1 Ag10 C2 30.1(4) . .
O4 Ag10 C2 115.0(3) . .
O1 Ag10 Ag9 92.4(2) . .
C1 Ag10 Ag9 74.2(3) . .
O4 Ag10 Ag9 158.8(2) . .
C2 Ag10 Ag9 44.1(2) . .
O9 Ag11 C1 140.9(3) 1_545 .
O9 Ag11 O14 98.3(3) 1_545 .
C1 Ag11 O14 104.8(3) . .
O9 Ag11 O25 82.4(3) 1_545 .
C1 Ag11 O25 124.2(3) . .
O14 Ag11 O25 97.5(3) . .
O9 Ag11 C2 118.5(3) 1_545 .
C1 Ag11 C2 29.2(4) . .
O14 Ag11 C2 133.8(3) . .
O25 Ag11 C2 113.2(3) . .
O9 Ag11 Ag12 96.85(19) 1_545 .
C1 Ag11 Ag12 69.9(3) . .
O14 Ag11 Ag12 160.39(19) . .
O25 Ag11 Ag12 72.25(18) . .
C2 Ag11 Ag12 44.6(3) . .
O9 Ag11 Ag14 149.8(2) 1_545 .
C1 Ag11 Ag14 42.8(3) . .
O14 Ag11 Ag14 62.60(19) . .
O25 Ag11 Ag14 121.26(17) . .
C2 Ag11 Ag14 72.0(3) . .
Ag12 Ag11 Ag14 107.79(4) . .
C2 Ag12 O21 172.8(3) . 1_545
C2 Ag12 Ag9 49.3(3) . .
O21 Ag12 Ag9 128.21(18) 1_545 .
C2 Ag12 Ag1 119.8(3) . .
O21 Ag12 Ag1 54.72(18) 1_545 .
Ag9 Ag12 Ag1 125.18(4) . .
C2 Ag12 Ag11 54.2(3) . .
O21 Ag12 Ag11 122.11(19) 1_545 .
Ag9 Ag12 Ag11 93.08(4) . .
Ag1 Ag12 Ag11 68.88(3) . .
C2 Ag12 Ag22 136.6(3) . .
O21 Ag12 Ag22 50.56(18) 1_545 .
Ag9 Ag12 Ag22 135.75(4) . .
Ag1 Ag12 Ag22 91.14(4) . .
Ag11 Ag12 Ag22 126.18(4) . .
C2 Ag12 Ag17 104.1(3) . 1_545
O21 Ag12 Ag17 77.45(18) 1_545 1_545
Ag9 Ag12 Ag17 60.93(3) . 1_545
Ag1 Ag12 Ag17 122.35(4) . 1_545
Ag11 Ag12 Ag17 153.87(4) . 1_545
Ag22 Ag12 Ag17 79.13(3) . 1_545
C2 Ag12 Ag13 52.5(3) . .
O21 Ag12 Ag13 133.57(18) 1_545 .
Ag9 Ag12 Ag13 92.90(4) . .
Ag1 Ag12 Ag13 122.18(4) . .
Ag11 Ag12 Ag13 67.18(3) . .
Ag22 Ag12 Ag13 85.97(3) . .
Ag17 Ag12 Ag13 113.68(4) 1_545 .
C1 Ag13 O16 139.1(3) . .
C1 Ag13 O18 135.8(3) . .
O16 Ag13 O18 84.4(2) . .
C1 Ag13 C2 28.4(4) . .
O16 Ag13 C2 164.6(3) . .
O18 Ag13 C2 109.9(3) . .
C1 Ag13 Ag14 45.3(3) . .
O16 Ag13 Ag14 94.33(18) . .
O18 Ag13 Ag14 162.32(18) . .
C2 Ag13 Ag14 73.7(2) . .
C1 Ag13 Ag16 89.9(3) . .
O16 Ag13 Ag16 52.38(18) . .
O18 Ag13 Ag16 133.74(18) . .
C2 Ag13 Ag16 112.3(2) . .
Ag14 Ag13 Ag16 53.39(3) . .
C1 Ag13 Ag25 155.5(3) . .
O16 Ag13 Ag25 53.67(18) . .
O18 Ag13 Ag25 46.49(18) . .
C2 Ag13 Ag25 133.1(2) . .
Ag14 Ag13 Ag25 142.92(4) . .
Ag16 Ag13 Ag25 89.76(3) . .
C1 Ag13 Ag12 66.7(3) . .
O16 Ag13 Ag12 138.61(18) . .
O18 Ag13 Ag12 85.02(17) . .
C2 Ag13 Ag12 42.0(2) . .
Ag14 Ag13 Ag12 106.86(3) . .
Ag16 Ag13 Ag12 115.02(4) . .
Ag25 Ag13 Ag12 91.38(3) . .
C1 Ag14 C4 154.2(4) . .
C1 Ag14 O4 85.6(3) . .
C4 Ag14 O4 118.9(3) . .
C1 Ag14 Ag16 103.6(3) . .
C4 Ag14 Ag16 51.2(3) . .
O4 Ag14 Ag16 168.8(2) . .
C1 Ag14 Ag13 48.6(3) . .
C4 Ag14 Ag13 107.9(3) . .
O4 Ag14 Ag13 117.8(2) . .
Ag16 Ag14 Ag13 66.07(3) . .
C1 Ag14 Ag15 149.8(3) . .
C4 Ag14 Ag15 51.3(3) . .
O4 Ag14 Ag15 67.9(2) . .
Ag16 Ag14 Ag15 101.48(3) . .
Ag13 Ag14 Ag15 132.20(4) . .
C1 Ag14 Ag11 47.0(3) . .
C4 Ag14 Ag11 121.4(3) . .
O4 Ag14 Ag11 111.3(2) . .
Ag16 Ag14 Ag11 79.87(3) . .
Ag13 Ag14 Ag11 70.00(3) . .
Ag15 Ag14 Ag11 156.62(4) . .
O3 Ag15 C3 164.4(4) . .
O3 Ag15 O2 108.3(3) . 1_565
C3 Ag15 O2 86.9(4) . 1_565
O3 Ag15 C4 134.3(4) . .
C3 Ag15 C4 30.0(4) . .
O2 Ag15 C4 116.6(3) 1_565 .
O3 Ag15 Ag14 90.8(2) . .
C3 Ag15 Ag14 73.6(3) . .
O2 Ag15 Ag14 158.8(2) 1_565 .
C4 Ag15 Ag14 43.5(3) . .
C4 Ag16 O24 165.5(3) . .
C4 Ag16 O16 109.2(3) . .
O24 Ag16 O16 83.7(2) . .
C4 Ag16 Ag14 50.1(3) . .
O24 Ag16 Ag14 123.75(18) . .
O16 Ag16 Ag14 96.38(17) . .
C4 Ag16 Ag3 108.4(3) . .
O24 Ag16 Ag3 58.08(17) . .
O16 Ag16 Ag3 141.64(17) . .
Ag14 Ag16 Ag3 101.82(4) . .
C4 Ag16 Ag17 59.4(3) . .
O24 Ag16 Ag17 131.30(18) . .
O16 Ag16 Ag17 81.38(17) . .
Ag14 Ag16 Ag17 103.88(4) . .
Ag3 Ag16 Ag17 125.29(4) . .
C4 Ag16 Ag13 102.2(3) . .
O24 Ag16 Ag13 81.43(17) . .
O16 Ag16 Ag13 47.48(17) . .
Ag14 Ag16 Ag13 60.54(3) . .
Ag3 Ag16 Ag13 116.28(4) . .
Ag17 Ag16 Ag13 118.42(4) . .
C4 Ag16 Ag27 143.8(3) . .
O24 Ag16 Ag27 49.08(18) . .
O16 Ag16 Ag27 56.30(17) . .
Ag14 Ag16 Ag27 150.30(4) . .
Ag3 Ag16 Ag27 95.59(4) . .
Ag17 Ag16 Ag27 84.77(3) . .
Ag13 Ag16 Ag27 90.22(3) . .
C4 Ag16 Ag18 47.5(3) . .
O24 Ag16 Ag18 122.98(17) . .
O16 Ag16 Ag18 148.14(17) . .
Ag14 Ag16 Ag18 83.13(3) . .
Ag3 Ag16 Ag18 68.26(3) . .
Ag17 Ag16 Ag18 68.00(3) . .
Ag13 Ag16 Ag18 143.66(4) . .
Ag27 Ag16 Ag18 125.97(4) . .
C3 Ag17 O19 133.1(3) . 1_565
C3 Ag17 O15 130.0(3) . .
O19 Ag17 O15 88.1(3) 1_565 .
C3 Ag17 O23 116.2(3) . .
O19 Ag17 O23 90.4(2) 1_565 .
O15 Ag17 O23 84.2(2) . .
C3 Ag17 C4 27.3(3) . .
O19 Ag17 C4 159.5(3) 1_565 .
O15 Ag17 C4 111.3(3) . .
O23 Ag17 C4 97.8(3) . .
C3 Ag17 Ag16 71.0(3) . .
O19 Ag17 Ag16 147.78(18) 1_565 .
O15 Ag17 Ag16 86.95(16) . .
O23 Ag17 Ag16 57.44(17) . .
C4 Ag17 Ag16 44.9(2) . .
C3 Ag17 Ag9 44.2(3) . 1_565
O19 Ag17 Ag9 88.9(2) 1_565 1_565
O15 Ag17 Ag9 148.71(16) . 1_565
O23 Ag17 Ag9 127.00(17) . 1_565
C4 Ag17 Ag9 71.1(2) . 1_565
Ag16 Ag17 Ag9 110.95(4) . 1_565
C3 Ag17 Ag12 87.0(3) . 1_565
O19 Ag17 Ag12 55.81(19) 1_565 1_565
O15 Ag17 Ag12 142.20(17) . 1_565
O23 Ag17 Ag12 85.09(17) . 1_565
C4 Ag17 Ag12 106.0(2) . 1_565
Ag16 Ag17 Ag12 116.73(4) . 1_565
Ag9 Ag17 Ag12 52.17(3) 1_565 1_565
C3 Ag17 Ag19 166.7(3) . 1_565
O19 Ag17 Ag19 59.96(19) 1_565 1_565
O15 Ag17 Ag19 43.56(16) . 1_565
O23 Ag17 Ag19 55.71(17) . 1_565
C4 Ag17 Ag19 139.4(2) . 1_565
Ag16 Ag17 Ag19 95.99(3) . 1_565
Ag9 Ag17 Ag19 148.66(4) 1_565 1_565
Ag12 Ag17 Ag19 101.89(3) 1_565 1_565
O11 Ag18 C3 132.3(3) . .
O11 Ag18 O12 83.9(3) . .
C3 Ag18 O12 138.2(3) . .
O11 Ag18 C4 161.2(3) . .
C3 Ag18 C4 29.7(4) . .
O12 Ag18 C4 114.6(3) . .
O11 Ag18 O22 81.5(3) . .
C3 Ag18 O22 112.0(3) . .
O12 Ag18 O22 90.7(3) . .
C4 Ag18 O22 100.9(3) . .
O11 Ag18 Ag9 89.51(19) . 1_565
C3 Ag18 Ag9 43.2(3) . 1_565
O12 Ag18 Ag9 149.2(2) . 1_565
C4 Ag18 Ag9 72.8(3) . 1_565
O22 Ag18 Ag9 118.13(16) . 1_565
O11 Ag18 Ag4 50.6(2) . .
C3 Ag18 Ag4 160.4(3) . .
O12 Ag18 Ag4 55.4(2) . .
C4 Ag18 Ag4 142.6(2) . .
O22 Ag18 Ag4 48.64(17) . .
Ag9 Ag18 Ag4 136.40(4) 1_565 .
O11 Ag18 Ag16 142.3(2) . .
C3 Ag18 Ag16 64.2(3) . .
O12 Ag18 Ag16 101.75(19) . .
C4 Ag18 Ag16 41.3(2) . .
O22 Ag18 Ag16 61.32(18) . .
Ag9 Ag18 Ag16 101.80(3) 1_565 .
Ag4 Ag18 Ag16 102.07(4) . .
C6 Ag19 O15 176.7(3) . 1_545
C6 Ag19 Ag20 49.5(3) . .
O15 Ag19 Ag20 132.52(19) 1_545 .
C6 Ag19 Ag5 119.8(2) . .
O15 Ag19 Ag5 57.00(18) 1_545 .
Ag20 Ag19 Ag5 129.69(5) . .
C6 Ag19 Ag27 100.5(3) . 1_545
O15 Ag19 Ag27 82.66(18) 1_545 1_545
Ag20 Ag19 Ag27 60.15(3) . 1_545
Ag5 Ag19 Ag27 132.15(4) . 1_545
C6 Ag19 Ag23 53.0(3) . .
O15 Ag19 Ag23 123.74(18) 1_545 .
Ag20 Ag19 Ag23 93.47(4) . .
Ag5 Ag19 Ag23 69.18(3) . .
Ag27 Ag19 Ag23 152.66(4) 1_545 .
C6 Ag19 Ag17 131.3(3) . 1_545
O15 Ag19 Ag17 49.84(19) 1_545 1_545
Ag20 Ag19 Ag17 137.73(4) . 1_545
Ag5 Ag19 Ag17 88.99(4) . 1_545
Ag27 Ag19 Ag17 82.00(3) 1_545 1_545
Ag23 Ag19 Ag17 119.36(4) . 1_545
C6 Ag19 Ag22 55.9(3) . .
O15 Ag19 Ag22 124.2(2) 1_545 .
Ag20 Ag19 Ag22 96.59(4) . .
Ag5 Ag19 Ag22 115.09(4) . .
Ag27 Ag19 Ag22 108.40(4) 1_545 .
Ag23 Ag19 Ag22 64.73(3) . .
Ag17 Ag19 Ag22 76.99(3) 1_545 .
C7 Ag20 C6 150.8(4) 1_545 .
C7 Ag20 O8 84.5(4) 1_545 .
C6 Ag20 O8 123.2(3) . .
C7 Ag20 Ag19 99.8(3) 1_545 .
C6 Ag20 Ag19 51.2(3) . .
O8 Ag20 Ag19 169.0(2) . .
C7 Ag20 Ag27 48.9(3) 1_545 1_545
C6 Ag20 Ag27 106.3(3) . 1_545
O8 Ag20 Ag27 111.9(2) . 1_545
Ag19 Ag20 Ag27 65.21(3) . 1_545
C7 Ag20 Ag21 155.9(3) 1_545 .
C6 Ag20 Ag21 53.3(3) . .
O8 Ag20 Ag21 71.9(2) . .
Ag19 Ag20 Ag21 104.27(4) . .
Ag27 Ag20 Ag21 145.82(4) 1_545 .
C7 Ag20 Ag28 49.0(3) 1_545 1_545
C6 Ag20 Ag28 114.5(3) . 1_545
O8 Ag20 Ag28 116.6(2) . 1_545
Ag19 Ag20 Ag28 73.19(3) . 1_545
Ag27 Ag20 Ag28 71.55(3) 1_545 1_545
Ag21 Ag20 Ag28 139.17(4) . 1_545
O7 Ag21 C5 151.8(4) . .
O7 Ag21 O6 107.7(3) . .
C5 Ag21 O6 84.7(3) . .
O7 Ag21 C6 131.9(3) . .
C5 Ag21 C6 29.7(4) . .
O6 Ag21 C6 114.3(3) . .
O7 Ag21 Ag20 89.7(2) . .
C5 Ag21 Ag20 74.3(3) . .
O6 Ag21 Ag20 158.58(19) . .
C6 Ag21 Ag20 44.9(3) . .
C5 Ag22 O26 137.3(3) . .
C5 Ag22 O19 113.2(3) . .
O26 Ag22 O19 90.7(3) . .
C5 Ag22 O21 132.4(3) . 1_545
O26 Ag22 O21 82.1(2) . 1_545
O19 Ag22 O21 84.9(2) . 1_545
C5 Ag22 Ag24 45.8(3) . .
O26 Ag22 Ag24 91.51(17) . .
O19 Ag22 Ag24 126.70(17) . .
O21 Ag22 Ag24 148.04(18) 1_545 .
C5 Ag22 Ag25 92.3(3) . .
O26 Ag22 Ag25 52.34(17) . .
O19 Ag22 Ag25 87.47(17) . .
O21 Ag22 Ag25 133.70(17) 1_545 .
Ag24 Ag22 Ag25 54.15(3) . .
C5 Ag22 Ag12 167.5(3) . .
O26 Ag22 Ag12 53.77(17) . .
O19 Ag22 Ag12 56.15(18) . .
O21 Ag22 Ag12 45.52(17) 1_545 .
Ag24 Ag22 Ag12 144.55(4) . .
Ag25 Ag22 Ag12 93.71(3) . .
C5 Ag22 Ag19 65.5(3) . .
O26 Ag22 Ag19 149.04(18) . .
O19 Ag22 Ag19 58.32(19) . .
O21 Ag22 Ag19 93.15(17) 1_545 .
Ag24 Ag22 Ag19 107.30(4) . .
Ag25 Ag22 Ag19 120.63(4) . .
Ag12 Ag22 Ag19 101.98(3) . .
O27 Ag23 C5 138.8(3) . .
O27 Ag23 O31 100.1(3) . .
C5 Ag23 O31 107.6(3) . .
O27 Ag23 C6 113.7(3) . .
C5 Ag23 C6 29.2(4) . .
O31 Ag23 C6 135.9(3) . .
O27 Ag23 O20 83.7(3) . .
C5 Ag23 O20 121.3(3) . .
O31 Ag23 O20 97.1(3) . .
C6 Ag23 O20 113.3(3) . .
O27 Ag23 Ag19 91.93(19) . .
C5 Ag23 Ag19 68.9(3) . .
O31 Ag23 Ag19 163.4(2) . .
C6 Ag23 Ag19 44.8(2) . .
O20 Ag23 Ag19 72.66(18) . .
O27 Ag23 Ag24 153.7(2) . .
C5 Ag23 Ag24 42.5(3) . .
O31 Ag23 Ag24 65.8(2) . .
C6 Ag23 Ag24 71.7(2) . .
O20 Ag23 Ag24 118.84(18) . .
Ag19 Ag23 Ag24 107.06(4) . .
C5 Ag24 C8 158.2(4) . .
C5 Ag24 O6 85.8(3) . .
C8 Ag24 O6 116.0(3) . .
C5 Ag24 Ag25 106.9(3) . .
C8 Ag24 Ag25 51.3(3) . .
O6 Ag24 Ag25 167.27(19) . .
C5 Ag24 Ag22 50.2(3) . .
C8 Ag24 Ag22 111.3(3) . .
O6 Ag24 Ag22 124.5(2) . .
Ag25 Ag24 Ag22 66.63(3) . .
C5 Ag24 Ag26 149.3(3) . .
C8 Ag24 Ag26 50.8(3) . .
O6 Ag24 Ag26 67.39(19) . .
Ag25 Ag24 Ag26 100.48(4) . .
Ag22 Ag24 Ag26 135.33(4) . .
C5 Ag24 Ag23 47.1(3) . .
C8 Ag24 Ag23 119.9(3) . .
O6 Ag24 Ag23 108.6(2) . .
Ag25 Ag24 Ag23 80.61(3) . .
Ag22 Ag24 Ag23 68.24(3) . .
Ag26 Ag24 Ag23 155.04(4) . .
C8 Ag25 O18 165.7(3) . .
C8 Ag25 O26 108.0(3) . .
O18 Ag25 O26 83.0(2) . .
C8 Ag25 O16 108.6(3) . .
O18 Ag25 O16 80.4(2) . .
O26 Ag25 O16 87.2(2) . .
C8 Ag25 Ag24 49.3(3) . .
O18 Ag25 Ag24 122.81(18) . .
O26 Ag25 Ag24 93.08(17) . .
O16 Ag25 Ag24 156.67(17) . .
C8 Ag25 Ag7 110.0(3) . .
O18 Ag25 Ag7 57.72(17) . .
O26 Ag25 Ag7 140.38(17) . .
O16 Ag25 Ag7 91.01(16) . .
Ag24 Ag25 Ag7 103.28(4) . .
C8 Ag25 Ag27 57.0(3) . .
O18 Ag25 Ag27 135.04(18) . .
O26 Ag25 Ag27 84.57(17) . .
O16 Ag25 Ag27 55.93(17) . .
Ag24 Ag25 Ag27 100.84(4) . .
Ag7 Ag25 Ag27 126.01(4) . .
C8 Ag25 Ag22 102.8(3) . .
O18 Ag25 Ag22 77.23(18) . .
O26 Ag25 Ag22 49.10(17) . .
O16 Ag25 Ag22 132.56(16) . .
Ag24 Ag25 Ag22 59.22(3) . .
Ag7 Ag25 Ag22 110.63(4) . .
Ag27 Ag25 Ag22 123.23(4) . .
C8 Ag25 Ag13 146.0(3) . .
O18 Ag25 Ag13 48.01(18) . .
O26 Ag25 Ag13 55.87(17) . .
O16 Ag25 Ag13 47.00(16) . .
Ag24 Ag25 Ag13 146.20(4) . .
Ag7 Ag25 Ag13 95.54(4) . .
Ag27 Ag25 Ag13 90.01(3) . .
Ag22 Ag25 Ag13 88.01(3) . .
C8 Ag25 Ag28 50.4(3) . .
O18 Ag25 Ag28 122.38(18) . .
O26 Ag25 Ag28 150.22(17) . .
O16 Ag25 Ag28 82.74(16) . .
Ag24 Ag25 Ag28 85.62(3) . .
Ag7 Ag25 Ag28 68.02(3) . .
Ag27 Ag25 Ag28 66.58(3) . .
Ag22 Ag25 Ag28 144.12(4) . .
Ag13 Ag25 Ag28 127.76(4) . .
O5 Ag26 C7 156.7(4) . .
O5 Ag26 O8 106.5(3) . 1_565
C7 Ag26 O8 83.6(4) . 1_565
O5 Ag26 C8 133.3(4) . .
C7 Ag26 C8 29.9(4) . .
O8 Ag26 C8 113.3(3) 1_565 .
O5 Ag26 Ag24 92.0(3) . .
C7 Ag26 Ag24 72.8(3) . .
O8 Ag26 Ag24 153.8(2) 1_565 .
C8 Ag26 Ag24 43.1(3) . .
C7 Ag27 O23 141.3(3) . .
C7 Ag27 O24 128.7(3) . .
O23 Ag27 O24 87.4(2) . .
C7 Ag27 C8 26.8(4) . .
O23 Ag27 C8 166.3(3) . .
O24 Ag27 C8 106.2(3) . .
C7 Ag27 Ag20 46.3(3) . 1_565
O23 Ag27 Ag20 95.07(19) . 1_565
O24 Ag27 Ag20 157.54(17) . 1_565
C8 Ag27 Ag20 73.0(2) . 1_565
C7 Ag27 Ag19 89.2(3) . 1_565
O23 Ag27 Ag19 59.40(18) . 1_565
O24 Ag27 Ag19 141.28(17) . 1_565
C8 Ag27 Ag19 107.3(2) . 1_565
Ag20 Ag27 Ag19 54.63(3) 1_565 1_565
C7 Ag27 Ag25 68.3(3) . .
O23 Ag27 Ag25 140.8(2) . .
O24 Ag27 Ag25 81.01(16) . .
C8 Ag27 Ag25 43.6(2) . .
Ag20 Ag27 Ag25 109.64(4) 1_565 .
Ag19 Ag27 Ag25 111.27(4) 1_565 .
C7 Ag27 Ag16 158.1(3) . .
O23 Ag27 Ag16 56.57(19) . .
O24 Ag27 Ag16 45.90(17) . .
C8 Ag27 Ag16 132.9(2) . .
Ag20 Ag27 Ag16 148.79(4) 1_565 .
Ag19 Ag27 Ag16 96.16(4) 1_565 .
Ag25 Ag27 Ag16 90.00(3) . .
C7 Ag28 O28 130.8(3) . 1_565
C7 Ag28 O30 137.3(3) . .
O28 Ag28 O30 83.8(3) 1_565 .
C7 Ag28 O17 116.0(3) . .
O28 Ag28 O17 79.8(3) 1_565 .
O30 Ag28 O17 91.2(3) . .
C7 Ag28 C8 28.9(4) . .
O28 Ag28 C8 158.7(3) 1_565 .
O30 Ag28 C8 116.7(3) . .
O17 Ag28 C8 103.7(3) . .
C7 Ag28 Ag20 44.4(3) . 1_565
O28 Ag28 Ag20 86.9(2) 1_565 1_565
O30 Ag28 Ag20 143.3(2) . 1_565
O17 Ag28 Ag20 121.98(18) . 1_565
C8 Ag28 Ag20 73.3(3) . 1_565
C7 Ag28 Ag8 164.8(3) . .
O28 Ag28 Ag8 49.4(2) 1_565 .
O30 Ag28 Ag8 54.9(2) . .
O17 Ag28 Ag8 49.41(17) . .
C8 Ag28 Ag8 146.6(2) . .
Ag20 Ag28 Ag8 134.88(4) 1_565 .
C7 Ag28 Ag25 65.3(3) . .
O28 Ag28 Ag25 141.2(2) 1_565 .
O30 Ag28 Ag25 105.32(19) . .
O17 Ag28 Ag25 62.62(17) . .
C8 Ag28 Ag25 42.5(2) . .
Ag20 Ag28 Ag25 104.05(3) 1_565 .
Ag8 Ag28 Ag25 105.05(4) . .
Ag2 Ag2' O12 67.4(5) . 2_646
Ag2 Ag2' O10 78.9(6) . 2_646
O12 Ag2' O10 109.7(3) 2_646 2_646
Ag2 Ag2' O1W 171.3(8) . .
O12 Ag2' O1W 104.2(5) 2_646 .
O10 Ag2' O1W 106.7(7) 2_646 .
Ag2 Ag2' O25 57.0(5) . .
O12 Ag2' O25 113.9(3) 2_646 .
O10 Ag2' O25 92.5(3) 2_646 .
O1W Ag2' O25 128.1(6) . .
Ag2 Ag2' Ag1 58.9(5) . .
O12 Ag2' Ag1 76.1(2) 2_646 .
O10 Ag2' Ag1 131.9(2) 2_646 .
O1W Ag2' Ag1 118.2(6) . .
O25 Ag2' Ag1 46.57(18) . .
O2W Ag6' O29 107.6(6) . 2_556
O2W Ag6' O30 104.7(6) . 2_546
O29 Ag6' O30 106.8(4) 2_556 2_546
O2W Ag6' O20 132.0(6) . .
O29 Ag6' O20 90.6(4) 2_556 .
O30 Ag6' O20 112.0(3) 2_546 .
O2W Ag6' Ag5 122.6(6) . .
O29 Ag6' Ag5 128.2(3) 2_556 .
O30 Ag6' Ag5 74.0(3) 2_546 .
O20 Ag6' Ag5 47.0(2) . .
C2 C1 Ag14 175.4(9) . .
C2 C1 Ag13 91.8(8) . .
Ag14 C1 Ag13 86.1(4) . .
C2 C1 Ag10 82.7(7) . .
Ag14 C1 Ag10 101.7(4) . .
Ag13 C1 Ag10 135.6(5) . .
C2 C1 Ag11 86.2(7) . .
Ag14 C1 Ag11 90.3(4) . .
Ag13 C1 Ag11 101.5(4) . .
Ag10 C1 Ag11 121.8(5) . .
C1 C2 Ag9 149.7(9) . .
C1 C2 Ag12 131.0(8) . .
Ag9 C2 Ag12 79.3(4) . .
C1 C2 Ag10 67.2(7) . .
Ag9 C2 Ag10 82.6(4) . .
Ag12 C2 Ag10 160.8(5) . .
C1 C2 Ag11 64.6(6) . .
Ag9 C2 Ag11 131.1(5) . .
Ag12 C2 Ag11 81.2(3) . .
Ag10 C2 Ag11 106.5(4) . .
C1 C2 Ag13 59.8(6) . .
Ag9 C2 Ag13 135.4(5) . .
Ag12 C2 Ag13 85.5(3) . .
Ag10 C2 Ag13 112.1(4) . .
Ag11 C2 Ag13 86.5(3) . .
C4 C3 Ag9 168.5(9) . 1_565
C4 C3 Ag15 84.3(7) . .
Ag9 C3 Ag15 101.2(4) 1_565 .
C4 C3 Ag17 95.0(8) . .
Ag9 C3 Ag17 87.9(4) 1_565 .
Ag15 C3 Ag17 136.8(5) . .
C4 C3 Ag18 80.3(7) . .
Ag9 C3 Ag18 88.2(4) 1_565 .
Ag15 C3 Ag18 121.3(5) . .
Ag17 C3 Ag18 100.9(4) . .
C3 C4 Ag14 150.8(9) . .
C3 C4 Ag16 129.5(9) . .
Ag14 C4 Ag16 78.7(4) . .
C3 C4 Ag15 65.6(7) . .
Ag14 C4 Ag15 85.2(4) . .
Ag16 C4 Ag15 158.9(5) . .
C3 C4 Ag18 70.0(7) . .
Ag14 C4 Ag18 123.2(5) . .
Ag16 C4 Ag18 91.2(4) . .
Ag15 C4 Ag18 109.1(4) . .
C3 C4 Ag17 57.7(7) . .
Ag14 C4 Ag17 140.1(5) . .
Ag16 C4 Ag17 75.7(3) . .
Ag15 C4 Ag17 109.9(4) . .
Ag18 C4 Ag17 87.6(3) . .
C6 C5 Ag24 174.3(9) . .
C6 C5 Ag22 98.6(8) . .
Ag24 C5 Ag22 84.0(4) . .
C6 C5 Ag23 84.3(7) . .
Ag24 C5 Ag23 90.4(4) . .
Ag22 C5 Ag23 96.6(4) . .
C6 C5 Ag21 79.9(7) . .
Ag24 C5 Ag21 100.8(4) . .
Ag22 C5 Ag21 145.1(5) . .
Ag23 C5 Ag21 117.7(5) . .
C5 C6 Ag20 150.3(9) . .
C5 C6 Ag19 129.4(9) . .
Ag20 C6 Ag19 79.3(3) . .
C5 C6 Ag21 70.4(7) . .
Ag20 C6 Ag21 81.8(3) . .
Ag19 C6 Ag21 160.0(5) . .
C5 C6 Ag23 66.5(7) . .
Ag20 C6 Ag23 134.3(4) . .
Ag19 C6 Ag23 82.2(3) . .
Ag21 C6 Ag23 107.0(4) . .
C8 C7 Ag20 171.4(9) . 1_565
C8 C7 Ag27 97.4(8) . .
Ag20 C7 Ag27 84.8(4) 1_565 .
C8 C7 Ag26 83.1(7) . .
Ag20 C7 Ag26 102.4(4) 1_565 .
Ag27 C7 Ag26 125.9(5) . .
C8 C7 Ag28 84.8(8) . .
Ag20 C7 Ag28 86.6(4) 1_565 .
Ag27 C7 Ag28 101.3(4) . .
Ag26 C7 Ag28 132.3(5) . .
C7 C8 Ag24 152.4(9) . .
C7 C8 Ag25 128.1(9) . .
Ag24 C8 Ag25 79.4(4) . .
C7 C8 Ag26 67.1(7) . .
Ag24 C8 Ag26 86.2(4) . .
Ag25 C8 Ag26 157.6(5) . .
C7 C8 Ag28 66.3(7) . .
Ag24 C8 Ag28 124.2(5) . .
Ag25 C8 Ag28 87.1(4) . .
Ag26 C8 Ag28 115.3(4) . .
C7 C8 Ag27 55.7(7) . .
Ag24 C8 Ag27 142.5(5) . .
Ag25 C8 Ag27 79.4(3) . .
Ag26 C8 Ag27 102.8(4) . .
Ag28 C8 Ag27 85.1(3) . .
O2 C9 O1 125.6(12) . .
O2 C9 C10 119.1(12) . .
O1 C9 C10 115.4(11) . .
F1 C10 F2 106.6(12) . .
F1 C10 C9 112.0(11) . .
F2 C10 C9 112.1(12) . .
F1 C10 C11 106.3(13) . .
F2 C10 C11 106.4(12) . .
C9 C10 C11 113.0(12) . .
F5 C11 F4 108.9(16) . .
F5 C11 F3 108.7(15) . .
F4 C11 F3 105.2(16) . .
F5 C11 C10 113.7(16) . .
F4 C11 C10 111.4(15) . .
F3 C11 C10 108.5(14) . .
O4 C12 O3 127.0(11) . .
O4 C12 C13 119.3(11) . .
O3 C12 C13 113.7(10) . .
F6 C13 F7 106.8(10) . .
F6 C13 C12 111.0(11) . .
F7 C13 C12 111.1(10) . .
F6 C13 C14 107.1(11) . .
F7 C13 C14 108.0(11) . .
C12 C13 C14 112.5(10) . .
F10 C14 F8 108.8(13) . .
F10 C14 F9 108.2(12) . .
F8 C14 F9 106.3(12) . .
F10 C14 C13 111.6(11) . .
F8 C14 C13 110.8(12) . .
F9 C14 C13 111.0(12) . .
O6 C15 O5 127.5(11) . .
O6 C15 C16 118.7(11) . .
O5 C15 C16 113.8(10) . .
F12 C16 F11 109.0(11) . .
F12 C16 C17 109.2(11) . .
F11 C16 C17 107.9(10) . .
F12 C16 C15 110.4(10) . .
F11 C16 C15 110.4(10) . .
C17 C16 C15 109.8(10) . .
F14 C17 F13 106.1(12) . .
F14 C17 F15 107.9(12) . .
F13 C17 F15 107.0(11) . .
F14 C17 C16 111.7(11) . .
F13 C17 C16 112.2(11) . .
F15 C17 C16 111.7(12) . .
O8 C18 O7 127.5(12) . .
O8 C18 C19 118.2(11) . .
O7 C18 C19 114.2(11) . .
F17 C19 F16 108.0(12) . .
F17 C19 C20 108.7(13) . .
F16 C19 C20 106.3(13) . .
F17 C19 C18 111.2(11) . .
F16 C19 C18 110.8(11) . .
C20 C19 C18 111.6(12) . .
F19 C20 F18 107.6(16) . .
F19 C20 F20 107.2(15) . .
F18 C20 F20 107.4(13) . .
F19 C20 C19 113.7(14) . .
F18 C20 C19 109.6(14) . .
F20 C20 C19 111.1(14) . .
C22 C21 C26 117.2(12) . .
C22 C21 P1 121.4(10) . .
C26 C21 P1 121.4(10) . .
C21 C22 C23 121.0(13) . .
C21 C22 H22 119.5 . .
C23 C22 H22 119.5 . .
C24 C23 C22 119.5(15) . .
C24 C23 H23 120.2 . .
C22 C23 H23 120.2 . .
C23 C24 C25 122.0(15) . .
C23 C24 H24 119.0 . .
C25 C24 H24 119.0 . .
C26 C25 C24 116.7(14) . .
C26 C25 H25 121.7 . .
C24 C25 H25 121.7 . .
C25 C26 C21 123.5(14) . .
C25 C26 H26 118.3 . .
C21 C26 H26 118.3 . .
C32 C27 C28 117.6(13) . .
C32 C27 P2 120.7(11) . .
C28 C27 P2 121.6(10) . .
C29 C28 C27 120.6(13) . .
C29 C28 H28 119.7 . .
C27 C28 H28 119.7 . .
C28 C29 C30 122.8(15) . .
C28 C29 H29 118.6 . .
C30 C29 H29 118.6 . .
C29 C30 C31 117.8(16) . .
C29 C30 H30 121.1 . .
C31 C30 H30 121.1 . .
C32 C31 C30 120.3(16) . .
C32 C31 H31 119.9 . .
C30 C31 H31 119.9 . .
C27 C32 C31 120.6(16) . .
C27 C32 H32 119.7 . .
C31 C32 H32 119.7 . .
C38 C33 C34 118.7(11) . .
C38 C33 P3 121.5(8) . .
C34 C33 P3 119.9(8) . .
C35 C34 C33 120.8(12) . .
C35 C34 H34 119.6 . .
C33 C34 H34 119.6 . .
C36 C35 C34 120.1(12) . .
C36 C35 H35 119.9 . .
C34 C35 H35 120.0 . .
C35 C36 C37 118.1(12) . .
C35 C36 H36 121.0 . .
C37 C36 H36 121.0 . .
C38 C37 C36 121.0(12) . .
C38 C37 H37 119.5 . .
C36 C37 H37 119.5 . .
C33 C38 C37 121.2(12) . .
C33 C38 H38 119.4 . .
C37 C38 H38 119.4 . .
C44 C39 C40 118.0(11) . .
C44 C39 P4 121.9(9) . .
C40 C39 P4 120.1(8) . .
C41 C40 C39 119.4(12) . .
C41 C40 H40 120.3 . .
C39 C40 H40 120.3 . .
C42 C41 C40 122.7(14) . .
C42 C41 H41 118.6 . .
C40 C41 H41 118.6 . .
C41 C42 C43 119.6(14) . .
C41 C42 H42 120.2 . .
C43 C42 H42 120.2 . .
C44 C43 C42 117.6(13) . .
C44 C43 H43 121.2 . .
C42 C43 H43 121.2 . .
C39 C44 C43 122.7(12) . .
C39 C44 H44 118.7 . .
C43 C44 H44 118.7 . .
C46 C45 C50 119.6(10) . .
C46 C45 P5 121.0(8) . .
C50 C45 P5 119.5(8) . .
C45 C46 C47 120.8(12) . .
C45 C46 H46 119.6 . .
C47 C46 H46 119.6 . .
C48 C47 C46 120.7(13) . .
C48 C47 H47 119.7 . .
C46 C47 H47 119.7 . .
C47 C48 C49 118.9(11) . .
C47 C48 H48 120.6 . .
C49 C48 H48 120.6 . .
C50 C49 C48 120.9(12) . .
C50 C49 H49 119.6 . .
C48 C49 H49 119.6 . .
C49 C50 C45 119.1(11) . .
C49 C50 H50 120.5 . .
C45 C50 H50 120.5 . .
C52 C51 C56 120.0(11) . .
C52 C51 P6 119.2(8) . .
C56 C51 P6 120.8(9) . .
C51 C52 C53 119.1(11) . .
C51 C52 H52 120.4 . .
C53 C52 H52 120.4 . .
C54 C53 C52 121.0(12) . .
C54 C53 H53 119.5 . .
C52 C53 H53 119.5 . .
C53 C54 C55 120.4(13) . .
C53 C54 H54 119.8 . .
C55 C54 H54 119.8 . .
C56 C55 C54 118.0(12) . .
C56 C55 H55 121.0 . .
C54 C55 H55 121.0 . .
C51 C56 C55 121.4(12) . .
C51 C56 H56 119.3 . .
C55 C56 H56 119.3 . .
C58 C57 C62 118.1(12) . .
C58 C57 P7 121.3(9) . .
C62 C57 P7 120.6(10) . .
C57 C58 C59 120.6(14) . .
C57 C58 H58 119.7 . .
C59 C58 H58 119.7 . .
C60 C59 C58 119.1(15) . .
C60 C59 H59 120.4 . .
C58 C59 H59 120.4 . .
C59 C60 C61 121.6(15) . .
C59 C60 H60 119.2 . .
C61 C60 H60 119.2 . .
C62 C61 C60 117.7(13) . .
C62 C61 H61 121.1 . .
C60 C61 H61 121.1 . .
C61 C62 C57 122.7(13) . .
C61 C62 H62 118.6 . .
C57 C62 H62 118.6 . .
C64 C63 C68 118.0(12) . .
C64 C63 P8 121.1(10) . .
C68 C63 P8 120.8(9) . .
C63 C64 C65 120.8(14) . .
C63 C64 H64 119.6 . .
C65 C64 H64 119.6 . .
C64 C65 C66 120.6(13) . .
C64 C65 H65 119.7 . .
C66 C65 H65 119.7 . .
C67 C66 C65 119.4(13) . .
C67 C66 H66 120.3 . .
C65 C66 H66 120.3 . .
C66 C67 C68 119.1(13) . .
C66 C67 H67 120.4 . .
C68 C67 H67 120.4 . .
C67 C68 C63 122.0(13) . .
C67 C68 H68 119.0 . .
C63 C68 H68 119.0 . .
C9 O1 Ag10 119.4(8) . .
C9 O2 Ag15 139.9(9) . 1_545
C9 O2 Ag9 133.2(8) . .
Ag15 O2 Ag9 86.9(3) 1_545 .
C12 O3 Ag15 119.8(7) . .
C12 O4 Ag10 135.0(8) . .
C12 O4 Ag14 133.6(8) . .
Ag10 O4 Ag14 87.8(3) . .
C15 O5 Ag26 118.1(8) . .
C15 O6 Ag21 134.0(8) . .
C15 O6 Ag24 134.8(8) . .
Ag21 O6 Ag24 88.6(3) . .
C18 O7 Ag21 119.4(7) . .
C18 O8 Ag26 139.2(8) . 1_545
C18 O8 Ag20 131.3(8) . .
Ag26 O8 Ag20 89.4(3) 1_545 .
P1 O9 Ag4 129.8(5) . 2_656
P1 O9 Ag11 116.7(4) . 1_565
Ag4 O9 Ag11 111.6(3) 2_656 1_565
P1 O10 Ag3 126.8(5) . 2_656
P1 O10 Ag2 113.7(4) . 2_656
Ag3 O10 Ag2 93.5(3) 2_656 2_656
P1 O10 Ag2' 115.2(4) . 2_656
Ag3 O10 Ag2' 103.5(3) 2_656 2_656
Ag2 O10 Ag2' 16.55(10) 2_656 2_656
P1 O11 Ag18 137.4(5) . .
P1 O11 Ag1 101.3(4) . 1_565
Ag18 O11 Ag1 119.0(3) . 1_565
P1 O11 Ag4 117.9(4) . .
Ag18 O11 Ag4 84.8(2) . .
Ag1 O11 Ag4 79.5(2) 1_565 .
P2 O12 Ag2 122.1(4) . 2_656
P2 O12 Ag2' 116.2(4) . 2_656
Ag2 O12 Ag2' 16.73(10) 2_656 2_656
P2 O12 Ag18 119.1(4) . .
Ag2 O12 Ag18 117.7(3) 2_656 .
Ag2' O12 Ag18 117.5(3) 2_656 .
P2 O13 Ag1 127.1(5) . 2_656
P2 O13 Ag4 127.8(5) . 2_646
Ag1 O13 Ag4 89.1(3) 2_656 2_646
P2 O14 Ag3 102.5(4) . .
P2 O14 Ag11 138.5(5) . .
Ag3 O14 Ag11 97.8(3) . .
P3 O15 Ag19 125.3(4) . 1_565
P3 O15 Ag17 121.8(4) . .
Ag19 O15 Ag17 86.6(2) 1_565 .
P3 O15 Ag5 115.7(4) . 1_565
Ag19 O15 Ag5 75.4(2) 1_565 1_565
Ag17 O15 Ag5 119.2(3) . 1_565
P3 O16 Ag13 126.6(4) . .
P3 O16 Ag16 128.7(4) . .
Ag13 O16 Ag16 80.1(2) . .
P3 O16 Ag25 108.0(4) . .
Ag13 O16 Ag25 79.3(2) . .
Ag16 O16 Ag25 120.7(3) . .
P3 O17 Ag7 130.2(4) . .
P3 O17 Ag28 121.4(4) . .
Ag7 O17 Ag28 90.6(2) . .
P3 O17 Ag8 133.5(4) . .
Ag7 O17 Ag8 83.8(2) . .
Ag28 O17 Ag8 81.7(2) . .
P4 O18 Ag25 130.7(4) . .
P4 O18 Ag13 121.7(4) . .
Ag25 O18 Ag13 85.5(2) . .
P4 O19 Ag17 128.7(4) . 1_545
P4 O19 Ag22 113.9(4) . .
Ag17 O19 Ag22 116.9(3) 1_545 .
P4 O20 Ag6 119.8(5) . .
P4 O20 Ag5 126.6(5) . .
Ag6 O20 Ag5 76.7(3) . .
P4 O20 Ag23 114.9(4) . .
Ag6 O20 Ag23 120.4(4) . .
Ag5 O20 Ag23 89.5(3) . .
P4 O20 Ag6' 110.5(5) . .
Ag6 O20 Ag6' 9.8(3) . .
Ag5 O20 Ag6' 79.7(3) . .
Ag23 O20 Ag6' 130.0(4) . .
P5 O21 Ag12 127.7(4) . 1_565
P5 O21 Ag22 118.9(4) . 1_565
Ag12 O21 Ag22 83.9(2) 1_565 1_565
P5 O21 Ag1 113.8(4) . 1_565
Ag12 O21 Ag1 76.9(2) 1_565 1_565
Ag22 O21 Ag1 124.8(3) 1_565 1_565
P5 O22 Ag3 131.1(4) . .
P5 O22 Ag4 132.8(4) . .
Ag3 O22 Ag4 81.5(2) . .
P5 O22 Ag18 122.8(4) . .
Ag3 O22 Ag18 90.7(2) . .
Ag4 O22 Ag18 82.1(2) . .
P5 O23 Ag27 126.4(4) . .
P5 O23 Ag17 111.4(4) . .
Ag27 O23 Ag17 119.7(3) . .
P6 O24 Ag16 132.9(4) . .
P6 O24 Ag27 121.0(4) . .
Ag16 O24 Ag27 85.0(2) . .
P6 O25 Ag2 126.6(5) . .
P6 O25 Ag1 123.7(4) . .
Ag2 O25 Ag1 79.5(2) . .
P6 O25 Ag2' 112.8(4) . .
Ag2 O25 Ag2' 14.75(12) . .
Ag1 O25 Ag2' 82.7(2) . .
P6 O25 Ag11 113.0(4) . .
Ag2 O25 Ag11 114.6(3) . .
Ag1 O25 Ag11 89.3(3) . .
Ag2' O25 Ag11 129.3(3) . .
P6 O26 Ag22 131.1(4) . .
P6 O26 Ag25 116.0(4) . .
Ag22 O26 Ag25 78.6(2) . .
P7 O27 Ag8 133.6(5) . 2_546
P7 O27 Ag23 117.4(4) . .
Ag8 O27 Ag23 108.3(3) 2_546 .
P7 O28 Ag28 135.9(5) . 1_545
P7 O28 Ag8 116.0(4) . 1_545
Ag28 O28 Ag8 84.5(2) 1_545 1_545
P7 O28 Ag5 99.7(4) . .
Ag28 O28 Ag5 122.5(3) 1_545 .
Ag8 O28 Ag5 82.3(2) 1_545 .
P7 O29 Ag7 126.4(5) . 2_546
P7 O29 Ag6 116.6(5) . 2_546
Ag7 O29 Ag6 98.3(4) 2_546 2_546
P7 O29 Ag6' 117.3(5) . 2_546
Ag7 O29 Ag6' 105.0(4) 2_546 2_546
Ag6 O29 Ag6' 11.7(2) 2_546 2_546
P8 O30 Ag6 120.3(5) . 2_556
P8 O30 Ag6' 116.3(5) . 2_556
Ag6 O30 Ag6' 11.2(2) 2_556 2_556
P8 O30 Ag28 117.2(4) . .
Ag6 O30 Ag28 120.1(4) 2_556 .
Ag6' O30 Ag28 119.4(4) 2_556 .
P8 O31 Ag23 135.4(5) . .
P8 O31 Ag7 104.0(4) . .
Ag23 O31 Ag7 97.8(3) . .
P8 O32 Ag5 122.4(5) . 2_556
P8 O32 Ag8 126.3(5) . 2_546
Ag5 O32 Ag8 91.6(3) 2_556 2_546
Ag2' O1W H1WA 109.4 . .
Ag2' O1W H1WB 111.0 . .
H1WA O1W H1WB 104.4 . .
Ag6' O2W H2WA 108.8 . .
Ag6' O2W H2WB 109.4 . .
H2WA O2W H2WB 109.5 . .
O10 P1 O9 111.5(5) . .
O10 P1 O11 112.5(5) . .
O9 P1 O11 109.6(5) . .
O10 P1 C21 106.7(5) . .
O9 P1 C21 108.5(5) . .
O11 P1 C21 107.8(5) . .
O13 P2 O14 113.6(5) . .
O13 P2 O12 112.7(5) . .
O14 P2 O12 109.4(4) . .
O13 P2 C27 105.8(5) . .
O14 P2 C27 109.0(5) . .
O12 P2 C27 105.9(5) . .
O17 P3 O16 110.6(4) . .
O17 P3 O15 113.0(4) . .
O16 P3 O15 109.3(4) . .
O17 P3 C33 107.9(5) . .
O16 P3 C33 107.7(4) . .
O15 P3 C33 108.1(4) . .
O20 P4 O18 111.4(4) . .
O20 P4 O19 110.9(5) . .
O18 P4 O19 111.9(4) . .
O20 P4 C39 107.3(5) . .
O18 P4 C39 108.0(5) . .
O19 P4 C39 107.1(5) . .
O22 P5 O23 110.9(4) . .
O22 P5 O21 112.9(4) . .
O23 P5 O21 109.5(4) . .
O22 P5 C45 108.3(4) . .
O23 P5 C45 108.4(5) . .
O21 P5 C45 106.7(4) . .
O25 P6 O24 109.9(4) . .
O25 P6 O26 110.3(4) . .
O24 P6 O26 113.4(4) . .
O25 P6 C51 109.0(5) . .
O24 P6 C51 106.6(5) . .
O26 P6 C51 107.5(5) . .
O27 P7 O29 111.6(5) . .
O27 P7 O28 110.1(5) . .
O29 P7 O28 111.3(5) . .
O27 P7 C57 107.6(5) . .
O29 P7 C57 107.0(6) . .
O28 P7 C57 109.1(5) . .
O32 P8 O31 114.1(5) . .
O32 P8 O30 113.2(4) . .
O31 P8 O30 108.2(4) . .
O32 P8 C63 105.6(5) . .
O31 P8 C63 108.8(5) . .
O30 P8 C63 106.4(5) . .

loop_
_geom_bond_atom_site_label_1
_geom_bond_atom_site_label_2
_geom_bond_distance
_geom_bond_site_symmetry_2
Ag1 O13 2.246(8) 2_646
Ag1 O25 2.359(7) .
Ag1 O21 2.480(7) 1_545
Ag1 O11 2.528(8) 1_545
Ag1 Ag2 2.931(4) .
Ag1 Ag12 2.9587(14) .
Ag1 Ag2' 3.223(4) .
Ag1 Ag4 3.2404(14) 1_545
Ag2 Ag2' 0.674(3) .
Ag2 O12 2.162(8) 2_646
Ag2 O25 2.221(8) .
Ag2 O10 2.322(8) 2_646
Ag2 Ag4 2.797(4) 2_646
Ag2 Ag3 3.325(3) .
Ag3 O10 2.240(8) 2_646
Ag3 O14 2.337(8) .
Ag3 O22 2.468(7) .
Ag3 Ag16 2.9456(14) .
Ag3 Ag4 3.2294(14) .
Ag4 O9 2.269(8) 2_646
Ag4 O13 2.370(9) 2_656
Ag4 O22 2.479(8) .
Ag4 O11 2.539(8) .
Ag4 Ag2 2.797(4) 2_656
Ag4 Ag1 3.2403(14) 1_565
Ag4 Ag18 3.2706(14) .
Ag5 O32 2.237(8) 2_546
Ag5 O20 2.332(8) .
Ag5 O15 2.542(7) 1_545
Ag5 O28 2.560(8) .
Ag5 Ag6 2.891(8) .
Ag5 Ag19 2.9329(14) .
Ag5 Ag6' 3.137(7) .
Ag5 Ag8 3.3193(14) 1_545
Ag6 O30 2.197(11) 2_546
Ag6 O29 2.287(11) 2_556
Ag6 O20 2.325(11) .
Ag6 Ag8 2.954(7) 2_546
Ag7 O29 2.235(8) 2_556
Ag7 O31 2.327(8) .
Ag7 O17 2.445(8) .
Ag7 Ag25 2.9685(13) .
Ag7 Ag8 3.3008(13) .
Ag8 O27 2.277(8) 2_556
Ag8 O32 2.389(8) 2_556
Ag8 O28 2.484(8) 1_565
Ag8 O17 2.497(7) .
Ag8 Ag6 2.954(7) 2_556
Ag8 Ag28 3.2548(13) .
Ag8 Ag5 3.3193(14) 1_565
Ag9 C3 2.136(11) 1_545
Ag9 C2 2.138(11) .
Ag9 O2 2.550(9) .
Ag9 Ag12 2.7688(13) .
Ag9 Ag10 3.0441(13) .
Ag9 Ag17 3.0640(13) 1_545
Ag9 Ag18 3.1210(12) 1_545
Ag10 O1 2.180(9) .
Ag10 C1 2.285(11) .
Ag10 O4 2.428(9) .
Ag10 C2 2.458(11) .
Ag11 O9 2.299(8) 1_545
Ag11 C1 2.303(10) .
Ag11 O14 2.338(7) .
Ag11 O25 2.515(8) .
Ag11 C2 2.543(11) .
Ag11 Ag12 3.0976(13) .
Ag11 Ag14 3.1505(12) .
Ag12 C2 2.202(11) .
Ag12 O21 2.272(7) 1_545
Ag12 Ag22 3.1665(13) .
Ag12 Ag17 3.2244(12) 1_545
Ag12 Ag13 3.2792(13) .
Ag13 C1 2.258(11) .
Ag13 O16 2.358(7) .
Ag13 O18 2.362(7) .
Ag13 C2 2.611(11) .
Ag13 Ag14 3.0030(13) .
Ag13 Ag16 3.1527(13) .
Ag13 Ag25 3.1685(13) .
Ag14 C1 2.140(11) .
Ag14 C4 2.166(11) .
Ag14 O4 2.523(9) .
Ag14 Ag16 2.7685(13) .
Ag14 Ag15 3.1335(12) .
Ag15 O3 2.143(8) .
Ag15 C3 2.247(11) .
Ag15 O2 2.373(8) 1_565
Ag15 C4 2.454(10) .
Ag16 C4 2.200(10) .
Ag16 O24 2.275(7) .
Ag16 O16 2.535(7) .
Ag16 Ag17 3.0182(12) .
Ag16 Ag27 3.1562(13) .
Ag16 Ag18 3.3337(12) .
Ag17 C3 2.275(11) .
Ag17 O19 2.330(7) 1_565
Ag17 O15 2.483(8) .
Ag17 O23 2.510(8) .
Ag17 C4 2.680(11) .
Ag17 Ag9 3.0640(13) 1_565
Ag17 Ag12 3.2244(12) 1_565
Ag17 Ag19 3.2435(13) 1_565
Ag18 O11 2.303(7) .
Ag18 C3 2.344(10) .
Ag18 O12 2.390(8) .
Ag18 C4 2.459(11) .
Ag18 O22 2.503(7) .
Ag18 Ag9 3.1210(12) 1_565
Ag19 C6 2.210(10) .
Ag19 O15 2.239(7) 1_545
Ag19 Ag20 2.7848(13) .
Ag19 Ag27 3.1004(13) 1_545
Ag19 Ag23 3.1098(13) .
Ag19 Ag17 3.2435(13) 1_545
Ag19 Ag22 3.2965(13) .
Ag20 C7 2.152(11) 1_545
Ag20 C6 2.154(11) .
Ag20 O8 2.475(9) .
Ag20 Ag27 2.9619(13) 1_545
Ag20 Ag21 3.0175(13) .
Ag20 Ag28 3.0683(12) 1_545
Ag21 O7 2.230(8) .
Ag21 C5 2.337(11) .
Ag21 O6 2.401(8) .
Ag21 C6 2.443(10) .
Ag22 C5 2.284(11) .
Ag22 O26 2.435(8) .
Ag22 O19 2.446(7) .
Ag22 O21 2.459(7) 1_545
Ag22 Ag24 2.9558(12) .
Ag22 Ag25 3.1582(12) .
Ag23 O27 2.306(8) .
Ag23 C5 2.312(11) .
Ag23 O31 2.313(7) .
Ag23 C6 2.508(10) .
Ag23 O20 2.540(9) .
Ag23 Ag24 3.1573(13) .
Ag24 C5 2.132(11) .
Ag24 C8 2.150(11) .
Ag24 O6 2.534(8) .
Ag24 Ag25 2.7886(12) .
Ag24 Ag26 3.1420(13) .
Ag25 C8 2.213(11) .
Ag25 O18 2.305(7) .
Ag25 O26 2.551(7) .
Ag25 O16 2.598(7) .
Ag25 Ag27 3.1519(13) .
Ag25 Ag28 3.2705(12) .
Ag26 O5 2.171(9) .
Ag26 C7 2.263(10) .
Ag26 O8 2.417(9) 1_565
Ag26 C8 2.440(11) .
Ag27 C7 2.240(11) .
Ag27 O23 2.304(7) .
Ag27 O24 2.394(7) .
Ag27 C8 2.688(11) .
Ag27 Ag20 2.9619(13) 1_565
Ag27 Ag19 3.1004(13) 1_565
Ag28 C7 2.320(11) .
Ag28 O28 2.353(8) 1_565
Ag28 O30 2.372(8) .
Ag28 O17 2.476(8) .
Ag28 C8 2.523(11) .
Ag28 Ag20 3.0683(12) 1_565
Ag2' O12 2.330(8) 2_646
Ag2' O10 2.356(9) 2_646
Ag2' O1W 2.38(2) .
Ag2' O25 2.515(8) .
Ag6' O2W 2.323(19) .
Ag6' O29 2.336(12) 2_556
Ag6' O30 2.362(11) 2_546
Ag6' O20 2.556(11) .
C1 C2 1.244(15) .
C3 C4 1.235(15) .
C3 Ag9 2.136(11) 1_565
C5 C6 1.229(15) .
C7 C8 1.224(15) .
C7 Ag20 2.152(11) 1_565
C9 O2 1.244(15) .
C9 O1 1.250(15) .
C9 C10 1.523(18) .
C10 F1 1.310(16) .
C10 F2 1.334(15) .
C10 C11 1.54(2) .
C11 F5 1.298(17) .
C11 F4 1.32(2) .
C11 F3 1.346(19) .
C12 O4 1.230(14) .
C12 O3 1.269(15) .
C12 C13 1.529(16) .
C13 F6 1.349(14) .
C13 F7 1.357(14) .
C13 C14 1.55(2) .
C14 F10 1.300(16) .
C14 F8 1.302(16) .
C14 F9 1.338(15) .
C15 O6 1.240(14) .
C15 O5 1.271(15) .
C15 C16 1.560(17) .
C16 F12 1.329(14) .
C16 F11 1.331(14) .
C16 C17 1.529(19) .
C17 F14 1.318(16) .
C17 F13 1.334(17) .
C17 F15 1.338(15) .
C18 O8 1.242(14) .
C18 O7 1.259(14) .
C18 C19 1.547(18) .
C19 F17 1.329(16) .
C19 F16 1.349(15) .
C19 C20 1.52(2) .
C20 F19 1.32(2) .
C20 F18 1.347(19) .
C20 F20 1.358(18) .
C21 C22 1.372(18) .
C21 C26 1.405(17) .
C21 P1 1.805(13) .
C22 C23 1.44(2) .
C22 H22 0.9300 .
C23 C24 1.35(2) .
C23 H23 0.9300 .
C24 C25 1.41(2) .
C24 H24 0.9300 .
C25 C26 1.397(19) .
C25 H25 0.9300 .
C26 H26 0.9300 .
C27 C32 1.357(18) .
C27 C28 1.426(17) .
C27 P2 1.814(13) .
C28 C29 1.338(19) .
C28 H28 0.9300 .
C29 C30 1.34(2) .
C29 H29 0.9300 .
C30 C31 1.41(2) .
C30 H30 0.9300 .
C31 C32 1.39(2) .
C31 H31 0.9300 .
C32 H32 0.9300 .
C33 C38 1.364(15) .
C33 C34 1.399(15) .
C33 P3 1.817(11) .
C34 C35 1.390(17) .
C34 H34 0.9300 .
C35 C36 1.389(18) .
C35 H35 0.9300 .
C36 C37 1.404(18) .
C36 H36 0.9300 .
C37 C38 1.374(17) .
C37 H37 0.9300 .
C38 H38 0.9300 .
C39 C44 1.392(15) .
C39 C40 1.409(16) .
C39 P4 1.818(11) .
C40 C41 1.384(18) .
C40 H40 0.9300 .
C41 C42 1.36(2) .
C41 H41 0.9300 .
C42 C43 1.42(2) .
C42 H42 0.9300 .
C43 C44 1.398(18) .
C43 H43 0.9300 .
C44 H44 0.9300 .
C45 C46 1.361(15) .
C45 C50 1.430(14) .
C45 P5 1.829(10) .
C46 C47 1.383(16) .
C46 H46 0.9300 .
C47 C48 1.384(17) .
C47 H47 0.9300 .
C48 C49 1.402(18) .
C48 H48 0.9300 .
C49 C50 1.371(17) .
C49 H49 0.9300 .
C50 H50 0.9300 .
C51 C52 1.374(16) .
C51 C56 1.380(15) .
C51 P6 1.832(11) .
C52 C53 1.416(18) .
C52 H52 0.9300 .
C53 C54 1.341(19) .
C53 H53 0.9300 .
C54 C55 1.422(19) .
C54 H54 0.9300 .
C55 C56 1.388(18) .
C55 H55 0.9300 .
C56 H56 0.9300 .
C57 C58 1.371(18) .
C57 C62 1.404(16) .
C57 P7 1.814(12) .
C58 C59 1.404(19) .
C58 H58 0.9300 .
C59 C60 1.37(2) .
C59 H59 0.9300 .
C60 C61 1.39(2) .
C60 H60 0.9300 .
C61 C62 1.364(19) .
C61 H61 0.9300 .
C62 H62 0.9300 .
C63 C64 1.361(17) .
C63 C68 1.424(16) .
C63 P8 1.789(12) .
C64 C65 1.401(19) .
C64 H64 0.9300 .
C65 C66 1.40(2) .
C65 H65 0.9300 .
C66 C67 1.38(2) .
C66 H66 0.9300 .
C67 C68 1.388(18) .
C67 H67 0.9300 .
C68 H68 0.9300 .
O2 Ag15 2.373(8) 1_545
O8 Ag26 2.417(9) 1_545
O9 P1 1.525(8) .
O9 Ag4 2.269(8) 2_656
O9 Ag11 2.299(8) 1_565
O10 P1 1.508(8) .
O10 Ag3 2.240(8) 2_656
O10 Ag2 2.322(8) 2_656
O10 Ag2' 2.356(8) 2_656
O11 P1 1.530(8) .
O11 Ag1 2.528(8) 1_565
O12 P2 1.532(8) .
O12 Ag2 2.162(8) 2_656
O12 Ag2' 2.330(8) 2_656
O13 P2 1.525(8) .
O13 Ag1 2.246(8) 2_656
O13 Ag4 2.370(8) 2_646
O14 P2 1.529(8) .
O15 P3 1.550(8) .
O15 Ag19 2.239(7) 1_565
O15 Ag5 2.542(7) 1_565
O16 P3 1.540(7) .
O17 P3 1.521(8) .
O18 P4 1.535(7) .
O19 P4 1.542(8) .
O19 Ag17 2.330(7) 1_545
O20 P4 1.527(8) .
O21 P5 1.557(7) .
O21 Ag12 2.272(7) 1_565
O21 Ag22 2.459(7) 1_565
O21 Ag1 2.480(7) 1_565
O22 P5 1.521(8) .
O23 P5 1.544(8) .
O24 P6 1.539(7) .
O25 P6 1.534(8) .
O26 P6 1.542(8) .
O27 P7 1.522(8) .
O27 Ag8 2.277(8) 2_546
O28 P7 1.528(8) .
O28 Ag28 2.353(8) 1_545
O28 Ag8 2.484(8) 1_545
O29 P7 1.522(9) .
O29 Ag7 2.235(8) 2_546
O29 Ag6 2.287(11) 2_546
O29 Ag6' 2.336(12) 2_546
O30 P8 1.538(8) .
O30 Ag6 2.197(11) 2_556
O30 Ag6' 2.362(11) 2_556
O31 P8 1.537(8) .
O32 P8 1.525(8) .
O32 Ag5 2.237(8) 2_556
O32 Ag8 2.389(8) 2_546
O1W H1WA 0.8999 .
O1W H1WB 0.8567 .
O2W H2WA 0.8500 .
O2W H2WB 0.8496 .
